data_7123015
loop_
_publ_author_name
'Nakamura, Takashi'
'Yonemura, Sota'
'Nabeshima, Tatsuya'

_publ_section_title
;
 Synthesis of per(5-N-carboxamide-5-dehydroxylmethyl)-\b-cyclodextrins and
 their selective recognition ability utilizing multiple hydrogen bonds
;
_journal_name_full 'Chemical Communications'
_journal_paper_doi 10.1039/C9CC00517J
_journal_year 2019
_chemical_absolute_configuration rm
_chemical_formula_sum 'C133 H181 N8 O38 P'
_chemical_formula_weight 2530.82
_space_group_crystal_system monoclinic
_space_group_IT_number 4
_space_group_name_Hall 'P 2yb'
_space_group_name_H-M_alt 'P 1 21 1'
_symmetry_space_group_name_Hall 'P 2yb'
_symmetry_space_group_name_H-M 'P 1 21 1'
_atom_sites_solution_hydrogens geom
_audit_creation_method SHELXL-2017/1
_audit_update_record
;
2019-02-04 deposited with the CCDC.    2019-02-19 downloaded from the CCDC.
;
_cell_angle_alpha 90
_cell_angle_beta 108.050(3)
_cell_angle_gamma 90
_cell_formula_units_Z 2
_cell_length_a 15.096(4)
_cell_length_b 26.233(7)
_cell_length_c 17.403(5)
_cell_measurement_reflns_used 9987
_cell_measurement_temperature 120(2)
_cell_measurement_theta_max 21.948
_cell_measurement_theta_min 2.204
_cell_volume 6553(3)
_computing_structure_refinement 'SHELXL-2017/1 (Sheldrick, 2017)'
_diffrn_ambient_temperature 120(2)
_diffrn_measured_fraction_theta_full 1.000
_diffrn_measured_fraction_theta_max 1.000
_diffrn_measurement_device_type 'Bruker APEX-II CCD'
_diffrn_measurement_method '\f and \w scans'
_diffrn_radiation_monochromator graphite
_diffrn_radiation_source 'fine-focus sealed tube'
_diffrn_radiation_type MoK\a
_diffrn_radiation_wavelength 0.71073
_diffrn_reflns_av_R_equivalents 0.0563
_diffrn_reflns_av_unetI/netI 0.0620
_diffrn_reflns_Laue_measured_fraction_full 1.000
_diffrn_reflns_Laue_measured_fraction_max 1.000
_diffrn_reflns_limit_h_max 16
_diffrn_reflns_limit_h_min -16
_diffrn_reflns_limit_k_max 29
_diffrn_reflns_limit_k_min -29
_diffrn_reflns_limit_l_max 19
_diffrn_reflns_limit_l_min -19
_diffrn_reflns_number 67855
_diffrn_reflns_point_group_measured_fraction_full 0.999
_diffrn_reflns_point_group_measured_fraction_max 0.999
_diffrn_reflns_theta_full 23.257
_diffrn_reflns_theta_max 23.257
_diffrn_reflns_theta_min 1.231
_exptl_absorpt_coefficient_mu 0.105
_exptl_absorpt_correction_T_max 0.7454
_exptl_absorpt_correction_T_min 0.5152
_exptl_absorpt_correction_type multi-scan
_exptl_absorpt_process_details
;    
 SADABS-2014/5 - Bruker AXS area detector scaling and absorption correction 
;
_exptl_crystal_colour colorless
_exptl_crystal_density_diffrn 1.283
_exptl_crystal_description block
_exptl_crystal_F_000 2708
_exptl_crystal_size_max 0.160
_exptl_crystal_size_mid 0.150
_exptl_crystal_size_min 0.080
_refine_diff_density_max 0.856
_refine_diff_density_min -0.307
_refine_diff_density_rms 0.049
_refine_ls_abs_structure_details
;
 Flack x determined using 5133 quotients [(I+)-(I-)]/[(I+)+(I-)]
 (Parsons, Flack and Wagner, Acta Cryst. B69 (2013) 249-259).
;
_refine_ls_abs_structure_Flack 0.00(7)
_refine_ls_extinction_method none
_refine_ls_goodness_of_fit_ref 1.136
_refine_ls_hydrogen_treatment constr
_refine_ls_matrix_type full
_refine_ls_number_parameters 1646
_refine_ls_number_reflns 18797
_refine_ls_number_restraints 77
_refine_ls_restrained_S_all 1.168
_refine_ls_R_factor_all 0.1016
_refine_ls_R_factor_gt 0.0613
_refine_ls_shift/su_max 0.001
_refine_ls_shift/su_mean 0.000
_refine_ls_structure_factor_coef Fsqd
_refine_ls_weighting_details 'w=1/[\s^2^(Fo^2^)+(0.1000P)^2^] where P=(Fo^2^+2Fc^2^)/3'
_refine_ls_weighting_scheme calc
_refine_ls_wR_factor_gt 0.1530
_refine_ls_wR_factor_ref 0.1772
_reflns_Friedel_coverage 0.947
_reflns_Friedel_fraction_full 0.997
_reflns_Friedel_fraction_max 0.997
_reflns_number_gt 13535
_reflns_number_total 18797
_reflns_threshold_expression 'I > 2\s(I)'
_cod_data_source_file c9cc00517j2.cif
_cod_data_source_block 318a
_cod_original_cell_volume 6552(3)
_cod_database_code 7123015
_shelx_shelxl_version_number 2017/1
_shelx_space_group_comment
;
The symmetry employed for this shelxl refinement is uniquely defined
by the following loop, which should always be used as a source of
symmetry information in preference to the above space-group names.
They are only intended as comments.
;
_shelx_estimated_absorpt_t_min 0.983
_shelx_estimated_absorpt_t_max 0.992

loop_
_space_group_symop_operation_xyz
'x, y, z'
'-x, y+1/2, -z'

loop_
_atom_site_label
_atom_site_type_symbol
_atom_site_fract_x
_atom_site_fract_y
_atom_site_fract_z
_atom_site_U_iso_or_equiv
_atom_site_adp_type
_atom_site_occupancy
_atom_site_site_symmetry_order
_atom_site_calc_flag
_atom_site_refinement_flags_posn
_atom_site_refinement_flags_adp
_atom_site_refinement_flags_occupancy
_atom_site_disorder_assembly
_atom_site_disorder_group
P001 P 0.72600(12) 0.52131(8) 0.65745(10) 0.0357(5) Uani 1 1 d . . . . .
O002 O 0.6816(3) 0.52030(19) 0.5682(3) 0.0374(11) Uani 1 1 d . . . . .
O003 O 1.0257(3) 0.61955(19) 0.5008(3) 0.0373(12) Uani 1 1 d . . . . .
O004 O 0.6937(3) 0.5196(2) 0.3311(3) 0.0411(12) Uani 1 1 d . . . . .
O005 O 0.4140(3) 0.5097(2) 0.4139(3) 0.0457(14) Uani 1 1 d . . . . .
O006 O 1.1246(3) 0.5194(2) 0.7713(3) 0.0440(13) Uani 1 1 d . . . . .
O007 O 0.4885(3) 0.5767(2) 0.3687(3) 0.0457(13) Uani 1 1 d . . . . .
O008 O 1.0940(3) 0.4980(2) 0.5989(3) 0.0452(13) Uani 1 1 d . . . . .
O009 O 1.0034(3) 0.61451(19) 0.6264(3) 0.0365(12) Uani 1 1 d . . . . .
O00A O 0.9231(4) 0.7087(2) 0.6072(3) 0.0467(13) Uani 1 1 d . . . . .
O00B O 0.4758(3) 0.4788(2) 0.6196(3) 0.0438(13) Uani 1 1 d . . . . .
O00C O 0.7800(3) 0.58133(19) 0.4114(2) 0.0382(12) Uani 1 1 d . . . . .
O00D O 0.9613(4) 0.5749(2) 0.3312(3) 0.0482(14) Uani 1 1 d . . . . .
O00E O 0.8173(3) 0.4948(2) 0.6929(3) 0.0428(13) Uani 1 1 d . . . . .
O00F O 1.1648(3) 0.6714(2) 0.7290(3) 0.0429(13) Uani 1 1 d . . . . .
O00G O 0.7625(3) 0.6775(2) 0.4710(3) 0.0464(13) Uani 1 1 d . . . . .
O00H O 0.7163(4) 0.6520(2) 0.2719(3) 0.0458(13) Uani 1 1 d . . . . .
O00I O 0.3990(3) 0.5911(2) 0.5808(3) 0.0462(13) Uani 1 1 d . . . . .
O00K O 1.0703(3) 0.5659(2) 0.8614(3) 0.0496(14) Uani 1 1 d . . . . .
O00L O 0.3304(3) 0.5604(2) 0.6764(3) 0.0461(13) Uani 1 1 d . . . . .
O00M O 0.5228(4) 0.6401(2) 0.2441(3) 0.0505(14) Uani 1 1 d . . . . .
O00N O 1.2241(4) 0.6342(2) 0.8870(3) 0.0548(15) Uani 1 1 d . . . . .
O00O O 0.3690(4) 0.5201(2) 0.8485(3) 0.0554(14) Uani 1 1 d . . . . .
O00P O 0.5370(4) 0.4533(2) 0.3043(3) 0.0529(15) Uani 1 1 d . . . . .
O00Q O 0.8420(4) 0.5598(3) 0.9575(3) 0.0611(17) Uani 1 1 d . . . . .
O00R O 0.9412(4) 0.4890(3) 0.9670(4) 0.0735(19) Uani 1 1 d . . . . .
O00S O 0.5977(4) 0.5218(3) 0.9217(3) 0.0646(17) Uani 1 1 d . . . . .
N20 N 0.6049(4) 0.4499(2) 0.4415(3) 0.0388(15) Uani 1 1 d . . . . .
H163 H 0.633743 0.468805 0.483514 0.047 Uiso 1 1 calc R U . . .
N19 N 1.0337(4) 0.5171(2) 0.4274(4) 0.0432(15) Uani 1 1 d . . . . .
H144 H 1.040087 0.508273 0.477638 0.052 Uiso 1 1 calc R U . . .
O00V O 0.4753(5) 0.6919(3) 0.7810(4) 0.081(2) Uani 1 1 d . . . . .
O00W O 0.5433(4) 0.5946(3) 0.8416(3) 0.0652(18) Uani 1 1 d . . . . .
N18 N 0.9549(4) 0.4796(2) 0.6167(4) 0.0424(16) Uani 1 1 d . . . . .
H120 H 0.915735 0.487516 0.643160 0.051 Uiso 1 1 calc R U . . .
N00Y N 0.4076(4) 0.4629(3) 0.7664(4) 0.0468(17) Uani 1 1 d . . . . .
H26 H 0.430826 0.459872 0.726091 0.056 Uiso 1 1 calc R U . . .
O11 O 0.3140(4) 0.6216(3) 0.2956(4) 0.0724(19) Uani 1 1 d . . . . .
O010 O 0.7432(4) 0.4483(3) 0.9863(3) 0.074(2) Uani 1 1 d . . . . .
O13 O 0.3616(5) 0.6915(2) 0.6191(4) 0.0708(18) Uani 1 1 d . . . . .
O12 O 0.2754(4) 0.6423(3) 0.4413(4) 0.0769(19) Uani 1 1 d . . . . .
N013 N 0.7166(5) 0.4442(4) 0.8516(4) 0.059(2) Uani 1 1 d . . . . .
H7 H 0.699317 0.462363 0.806979 0.071 Uiso 1 1 calc R U . . .
O15 O 0.7733(5) 0.6400(3) 1.0348(4) 0.091(2) Uani 1 1 d . . . . .
C51 C 0.5878(5) 0.3992(3) 0.4584(4) 0.0370(18) Uani 1 1 d . . . . .
C016 C 0.9800(5) 0.5586(3) 0.3994(5) 0.0419(19) Uani 1 1 d . . . . .
N017 N 0.9507(4) 0.4354(3) 0.8078(4) 0.056(2) Uani 1 1 d . . . . .
H96 H 0.900955 0.453436 0.782897 0.067 Uiso 1 1 calc R U . . .
C018 C 0.6227(5) 0.5261(3) 0.3696(4) 0.0361(18) Uani 1 1 d . . . . .
H164 H 0.651053 0.538052 0.426519 0.043 Uiso 1 1 calc R U . . .
C019 C 0.8443(5) 0.6479(3) 0.5022(4) 0.0347(17) Uani 1 1 d . . . . .
H145 H 0.835223 0.624562 0.544600 0.042 Uiso 1 1 calc R U . . .
C01A C 0.7435(5) 0.5658(3) 0.3302(4) 0.0395(19) Uani 1 1 d . . . . .
H165 H 0.795694 0.559077 0.307475 0.047 Uiso 1 1 calc R U . . .
C53 C 0.3863(5) 0.4176(3) 0.8005(4) 0.044(2) Uani 1 1 d . . . . .
N01C N 0.3651(4) 0.4477(3) 0.5112(4) 0.0506(18) Uani 1 1 d . . . . .
H46 H 0.337657 0.450932 0.458879 0.061 Uiso 1 1 calc R U . . .
C50 C 1.0815(5) 0.4859(3) 0.3854(5) 0.047(2) Uani 1 1 d . . . . .
O01E O 1.0827(4) 0.4373(3) 0.9162(4) 0.080(2) Uani 1 1 d . . . . .
C01F C 1.1241(5) 0.6284(3) 0.7538(4) 0.0377(18) Uani 1 1 d . . . . .
H121 H 1.071802 0.639841 0.773529 0.045 Uiso 1 1 calc R U . . .
C01G C 1.0371(5) 0.5042(3) 0.6358(4) 0.0396(19) Uani 1 1 d . . . . .
C01H C 0.8581(5) 0.6151(3) 0.4331(4) 0.0362(18) Uani 1 1 d . . . . .
H146 H 0.858650 0.636944 0.386198 0.043 Uiso 1 1 calc R U . . .
C01I C 1.0550(5) 0.5418(3) 0.7050(4) 0.0382(18) Uani 1 1 d . . . . .
H122 H 0.996525 0.546534 0.719764 0.046 Uiso 1 1 calc R U . . .
C01J C 1.0148(5) 0.6480(3) 0.5663(4) 0.0366(18) Uani 1 1 d . . . . .
H147 H 1.070625 0.670158 0.589661 0.044 Uiso 1 1 calc R U . . .
C01K C 0.5826(5) 0.4733(3) 0.3687(4) 0.043(2) Uani 1 1 d . . . . .
C01L C 0.4354(5) 0.5272(3) 0.4965(4) 0.0413(19) Uani 1 1 d . . . . .
H47 H 0.499494 0.542105 0.515396 0.050 Uiso 1 1 calc R U . . .
C01M C 0.9492(5) 0.5853(3) 0.4648(4) 0.0377(18) Uani 1 1 d . . . . .
H148 H 0.943823 0.559789 0.505903 0.045 Uiso 1 1 calc R U . . .
C01N C 0.5508(5) 0.5632(3) 0.3233(4) 0.0404(19) Uani 1 1 d . . . . .
H166 H 0.513928 0.547381 0.270913 0.048 Uiso 1 1 calc R U . . .
C01O C 0.4293(5) 0.4822(3) 0.5470(4) 0.0391(18) Uani 1 1 d . . . . .
O16 O 0.9761(5) 0.6081(4) 1.0862(4) 0.106(3) Uani 1 1 d . U . . .
C01Q C 1.1943(5) 0.5992(3) 0.8201(4) 0.044(2) Uani 1 1 d . . . . .
H123 H 1.248710 0.589636 0.801878 0.053 Uiso 1 1 calc R U . . .
C01R C 0.9288(5) 0.6802(3) 0.5397(4) 0.0382(18) Uani 1 1 d . . . . .
H149 H 0.935709 0.704611 0.497888 0.046 Uiso 1 1 calc R U . . .
O17 O 1.1116(5) 0.6190(5) 1.0103(4) 0.105(3) Uani 1 1 d . U . . .
C01T C 0.2709(6) 0.3232(4) 0.6177(5) 0.053(2) Uani 1 1 d . . . . .
N21 N 0.5604(6) 0.4126(3) 1.0901(5) 0.087(3) Uani 1 1 d D . . . .
C01V C 1.0859(5) 0.5932(3) 0.6810(4) 0.0365(18) Uani 1 1 d . . . . .
H124 H 1.133850 0.588047 0.652920 0.044 Uiso 1 1 calc R U . . .
C01W C 0.7193(6) 0.4668(4) 0.9190(5) 0.061(3) Uani 1 1 d . . . . .
C01X C 0.3370(5) 0.4056(3) 0.5513(5) 0.044(2) Uani 1 1 d . . . . .
C01Y C 0.5676(6) 0.2973(3) 0.5003(5) 0.048(2) Uani 1 1 d . . . . .
C01Z C 0.3636(5) 0.5671(3) 0.5023(4) 0.045(2) Uani 1 1 d . . . . .
H48 H 0.303590 0.549499 0.498335 0.054 Uiso 1 1 calc R U . . .
C020 C 0.3957(5) 0.5097(4) 0.7900(5) 0.047(2) Uani 1 1 d . . . . .
C021 C 1.1097(6) 0.4380(3) 0.4159(5) 0.052(2) Uani 1 1 d . . . . .
H150 H 1.094807 0.426006 0.461897 0.062 Uiso 1 1 calc R U . . .
C022 C 0.9284(5) 0.4418(3) 0.5565(5) 0.0424(19) Uani 1 1 d . . . . .
C023 C 0.5924(5) 0.6133(3) 0.3061(4) 0.0396(18) Uani 1 1 d . . . . .
H167 H 0.611798 0.634512 0.356368 0.048 Uiso 1 1 calc R U . . .
C024 C 1.1487(5) 0.5514(3) 0.8391(4) 0.046(2) Uani 1 1 d . . . . .
H125 H 1.193887 0.533320 0.885408 0.055 Uiso 1 1 calc R U . . .
C025 C 0.2752(6) 0.4139(3) 0.5938(5) 0.050(2) Uani 1 1 d . . . . .
H49 H 0.254839 0.447407 0.600284 0.060 Uiso 1 1 calc R U . . .
C026 C 0.6875(5) 0.5232(4) 0.9094(4) 0.061(3) Uani 1 1 d . . . . .
H8 H 0.681550 0.535596 0.853711 0.073 Uiso 1 1 calc R U . . .
O14 O 0.5803(5) 0.6532(4) 0.9819(4) 0.095(2) Uani 1 1 d . . . . .
C028 C 0.5589(6) 0.5701(5) 0.9178(5) 0.069(3) Uani 1 1 d . . . . .
H9 H 0.497527 0.566707 0.928064 0.082 Uiso 1 1 calc R U . . .
C029 C 1.0547(6) 0.5436(4) 0.9306(4) 0.056(2) Uani 1 1 d . . . . .
H97 H 1.112251 0.525662 0.964015 0.067 Uiso 1 1 calc R U . . .
C02A C 0.6761(5) 0.6037(3) 0.2771(4) 0.0396(19) Uani 1 1 d . . . . .
H168 H 0.652803 0.589144 0.221323 0.047 Uiso 1 1 calc R U . . .
C02B C 0.2432(5) 0.3724(4) 0.6270(4) 0.051(2) Uani 1 1 d . . . . .
H50 H 0.201088 0.377964 0.656927 0.061 Uiso 1 1 calc R U . . .
C02C C 0.6969(6) 0.6698(4) 0.5142(5) 0.059(2) Uani 1 1 d . . . . .
H151 H 0.682199 0.633448 0.514456 0.088 Uiso 1 1 calc R U . . .
H152 H 0.639748 0.688951 0.487843 0.088 Uiso 1 1 calc R U . . .
H153 H 0.723694 0.681825 0.569967 0.088 Uiso 1 1 calc R U . . .
C02D C 0.9598(6) 0.3881(4) 0.7715(6) 0.058(2) Uani 1 1 d . . . . .
C02E C 0.7392(5) 0.5856(3) 0.6947(4) 0.043(2) Uani 1 1 d . . . . .
C02F C 0.4493(6) 0.6461(3) 0.7357(5) 0.054(2) Uani 1 1 d . . . . .
H27 H 0.497903 0.639230 0.708950 0.065 Uiso 1 1 calc R U . . .
C02G C 0.9746(6) 0.5060(4) 0.9025(4) 0.057(3) Uani 1 1 d . . . . .
H98 H 0.922662 0.520812 0.857462 0.068 Uiso 1 1 calc R U . . .
C02H C 0.6187(7) 0.3320(4) 0.5554(5) 0.063(3) Uani 1 1 d . . . . .
H169 H 0.648253 0.320893 0.609189 0.075 Uiso 1 1 calc R U . . .
C02I C 0.4166(5) 0.5531(3) 0.7398(4) 0.047(2) Uani 1 1 d . . . . .
H28 H 0.465698 0.541880 0.715880 0.056 Uiso 1 1 calc R U . . .
C02J C 1.1591(6) 0.4076(4) 0.3798(5) 0.065(3) Uani 1 1 d . . . . .
H154 H 1.177962 0.374859 0.402059 0.078 Uiso 1 1 calc R U . . .
C02K C 0.4075(5) 0.5475(3) 0.3548(4) 0.048(2) Uani 1 1 d . . . . .
H51 H 0.393261 0.530751 0.300680 0.058 Uiso 1 1 calc R U . . .
C02L C 0.3324(6) 0.6010(3) 0.6212(5) 0.049(2) Uani 1 1 d . . . . .
H45 H 0.269398 0.604434 0.580327 0.058 Uiso 1 1 calc R U . . .
C02M C 1.1825(6) 0.4221(4) 0.3137(6) 0.062(3) Uani 1 1 d . . . . .
C02N C 0.8274(6) 0.6070(4) 0.7281(5) 0.059(2) Uani 1 1 d . . . . .
H126 H 0.880827 0.586898 0.731720 0.071 Uiso 1 1 calc R U . . .
C02O C 0.4347(6) 0.3744(4) 0.7948(5) 0.059(2) Uani 1 1 d . . . . .
H30 H 0.481715 0.375447 0.769065 0.071 Uiso 1 1 calc R U . . .
C02P C 0.6294(6) 0.3818(4) 0.5367(5) 0.059(2) Uani 1 1 d . . . . .
H170 H 0.665051 0.404382 0.577152 0.071 Uiso 1 1 calc R U . . .
C02Q C 0.4491(6) 0.6018(4) 0.7895(5) 0.055(2) Uani 1 1 d . . . . .
H31 H 0.407250 0.609133 0.822824 0.066 Uiso 1 1 calc R U . . .
C02R C 1.0316(6) 0.5868(5) 0.9778(5) 0.074(3) Uani 1 1 d . U . . .
H99 H 0.980400 0.607484 0.940768 0.089 Uiso 1 1 calc R U . . .
C02S C 0.3174(6) 0.4149(4) 0.8372(5) 0.057(2) Uani 1 1 d . . . . .
H32 H 0.282184 0.444354 0.840456 0.068 Uiso 1 1 calc R U . . .
C02T C 0.6843(7) 0.3631(5) 0.7831(5) 0.071(3) Uani 1 1 d . . . . .
H10 H 0.630110 0.377386 0.745932 0.086 Uiso 1 1 calc R U . . .
C02U C 0.5359(7) 0.3653(4) 0.4017(5) 0.065(3) Uani 1 1 d . . . . .
H171 H 0.505848 0.376446 0.347982 0.078 Uiso 1 1 calc R U . . .
C02V C 1.0088(6) 0.4562(4) 0.8761(5) 0.059(3) Uani 1 1 d . . . . .
C02W C 0.8391(7) 0.6553(4) 0.7552(6) 0.070(3) Uani 1 1 d . . . . .
H127 H 0.900113 0.668797 0.777431 0.084 Uiso 1 1 calc R U . . .
C02X C 0.7535(6) 0.5573(5) 0.9720(5) 0.068(3) Uani 1 1 d . . . . .
H11 H 0.762989 0.542207 1.026710 0.081 Uiso 1 1 calc R U . . .
C02Y C 1.1420(6) 0.7188(3) 0.7606(5) 0.054(2) Uani 1 1 d . . . . .
H128 H 1.075134 0.725552 0.737070 0.081 Uiso 1 1 calc R U . . .
H129 H 1.177465 0.746636 0.746586 0.081 Uiso 1 1 calc R U . . .
H130 H 1.157747 0.716381 0.819465 0.081 Uiso 1 1 calc R U . . .
C02Z C 0.9836(6) 0.3988(4) 0.5609(6) 0.062(3) Uani 1 1 d . . . . .
H131 H 1.039592 0.395278 0.604543 0.074 Uiso 1 1 calc R U . . .
C030 C 0.7779(6) 0.6521(4) 0.2236(5) 0.057(2) Uani 1 1 d . . . . .
H172 H 0.836702 0.635566 0.253511 0.085 Uiso 1 1 calc R U . . .
H173 H 0.790245 0.687373 0.211197 0.085 Uiso 1 1 calc R U . . .
H174 H 0.749020 0.633573 0.173219 0.085 Uiso 1 1 calc R U . . .
C031 C 0.8190(7) 0.3689(5) 0.8994(5) 0.071(3) Uani 1 1 d . . . . .
H12 H 0.858465 0.387955 0.943150 0.085 Uiso 1 1 calc R U . . .
C032 C 0.8467(6) 0.4461(3) 0.4942(5) 0.047(2) Uani 1 1 d . . . . .
H132 H 0.807525 0.474871 0.491431 0.057 Uiso 1 1 calc R U . . .
C033 C 0.3461(8) 0.3263(4) 0.8660(5) 0.068(3) Uani 1 1 d . . . . .
C034 C 0.7399(6) 0.3919(5) 0.8452(5) 0.065(3) Uani 1 1 d . . . . .
C035 C 0.5847(9) 0.3791(4) 1.0259(6) 0.079(3) Uani 1 1 d . . . . .
H65 H 0.525575 0.365448 0.989081 0.095 Uiso 1 1 calc R U . . .
H66 H 0.611609 0.401659 0.993329 0.095 Uiso 1 1 calc R U . . .
C036 C 0.3654(6) 0.3576(4) 0.5420(5) 0.054(2) Uani 1 1 d . . . . .
H52 H 0.408815 0.352094 0.513251 0.064 Uiso 1 1 calc R U . . .
C037 C 0.3458(6) 0.6078(3) 0.4363(5) 0.053(2) Uani 1 1 d . . . . .
H53 H 0.404636 0.628004 0.447088 0.064 Uiso 1 1 calc R U . . .
C038 C 0.3272(6) 0.5840(4) 0.3538(5) 0.060(2) Uani 1 1 d . . . . .
H54 H 0.268505 0.563571 0.341862 0.072 Uiso 1 1 calc R U . . .
C039 C 0.8844(6) 0.3721(4) 0.7085(6) 0.062(2) Uani 1 1 d . . . . .
H100 H 0.829961 0.392541 0.690507 0.075 Uiso 1 1 calc R U . . .
C03A C 0.6218(6) 0.6044(5) 0.9837(6) 0.074(3) Uani 1 1 d . . . . .
H13 H 0.630135 0.588407 1.037612 0.088 Uiso 1 1 calc R U . . .
C03B C 0.3314(6) 0.3169(4) 0.5740(6) 0.061(2) Uani 1 1 d . . . . .
H55 H 0.350589 0.283458 0.565591 0.073 Uiso 1 1 calc R U . . .
C03C C 0.3002(7) 0.3700(4) 0.8687(6) 0.070(3) Uani 1 1 d . . . . .
H33 H 0.252910 0.369376 0.894103 0.084 Uiso 1 1 calc R U . . .
C03D C 0.4143(7) 0.3287(4) 0.8273(6) 0.070(3) Uani 1 1 d . . . . .
H34 H 0.447579 0.298652 0.822951 0.084 Uiso 1 1 calc R U . . .
C03E C 0.6470(7) 0.3370(5) 1.0526(6) 0.081(3) Uani 1 1 d . . . . .
H67 H 0.632122 0.318842 1.096889 0.098 Uiso 1 1 calc R U . . .
H68 H 0.711933 0.349567 1.073339 0.098 Uiso 1 1 calc R U . . .
C03F C 0.5274(8) 0.3154(4) 0.4225(5) 0.070(3) Uani 1 1 d . . . . .
H175 H 0.492739 0.292531 0.382044 0.084 Uiso 1 1 calc R U . . .
C03G C 0.7085(10) 0.3125(6) 0.7754(6) 0.086(4) Uani 1 1 d . . . . .
H14 H 0.669448 0.292994 0.732033 0.103 Uiso 1 1 calc R U . . .
C03H C 0.3568(6) 0.6504(3) 0.6695(5) 0.059(2) Uani 1 1 d . . . . .
H35 H 0.307124 0.657686 0.694853 0.071 Uiso 1 1 calc R U . . .
C03I C 1.0381(8) 0.3572(6) 0.7983(7) 0.091(4) Uani 1 1 d . . . . .
H101 H 1.090375 0.367440 0.842139 0.109 Uiso 1 1 calc R U . . .
C03J C 1.2943(6) 0.6133(4) 0.9548(5) 0.069(3) Uani 1 1 d . . . . .
H133 H 1.268799 0.584167 0.976131 0.103 Uiso 1 1 calc R U . . .
H134 H 1.315005 0.639410 0.996910 0.103 Uiso 1 1 calc R U . . .
H135 H 1.347375 0.602130 0.937891 0.103 Uiso 1 1 calc R U . . .
C03K C 0.9156(6) 0.5302(6) 1.0076(5) 0.085(4) Uani 1 1 d . . . . .
H102 H 0.894670 0.516013 1.052463 0.102 Uiso 1 1 calc R U . . .
C03L C 0.8786(7) 0.3665(4) 0.4388(6) 0.067(3) Uani 1 1 d . . . . .
C03M C 0.9587(7) 0.3617(4) 0.5037(7) 0.078(3) Uani 1 1 d . . . . .
H136 H 0.996653 0.332224 0.508327 0.093 Uiso 1 1 calc R U . . .
C03N C 0.5551(6) 0.2429(3) 0.5225(5) 0.057(2) Uani 1 1 d . . . . .
H176 H 0.616118 0.227809 0.549774 0.085 Uiso 1 1 calc R U . . .
H177 H 0.524289 0.223460 0.473348 0.085 Uiso 1 1 calc R U . . .
H178 H 0.516656 0.241993 0.558681 0.085 Uiso 1 1 calc R U . . .
C03O C 0.7160(6) 0.6093(5) 0.9709(5) 0.069(3) Uani 1 1 d . . . . .
H15 H 0.709142 0.625870 0.917591 0.082 Uiso 1 1 calc R U . . .
C03P C 0.4538(7) 0.3440(4) 1.1099(6) 0.061(2) Uani 1 1 d . . . . .
H69 H 0.476094 0.317884 1.079257 0.074 Uiso 1 1 calc R U . . .
H70 H 0.400664 0.362259 1.071986 0.074 Uiso 1 1 calc R U . . .
C03Q C 0.8848(7) 0.7587(4) 0.5908(6) 0.068(3) Uani 1 1 d . . . . .
H155 H 0.923769 0.779317 0.566912 0.102 Uiso 1 1 calc R U . . .
H156 H 0.882953 0.774591 0.641219 0.102 Uiso 1 1 calc R U . . .
H157 H 0.821539 0.756657 0.552880 0.102 Uiso 1 1 calc R U . . .
C03R C 0.8213(7) 0.4091(4) 0.4360(6) 0.064(3) Uani 1 1 d . . . . .
H137 H 0.764437 0.412278 0.393203 0.077 Uiso 1 1 calc R U . . .
C03S C 1.1039(8) 0.5017(4) 0.3194(6) 0.077(3) Uani 1 1 d . . . . .
H158 H 1.085549 0.534495 0.296832 0.092 Uiso 1 1 calc R U . . .
C03T C 1.1548(8) 0.4688(5) 0.2850(7) 0.084(3) Uani 1 1 d . . . . .
H159 H 1.170383 0.480251 0.239011 0.101 Uiso 1 1 calc R U . . .
C03U C 0.9984(7) 0.5655(5) 1.0450(5) 0.086(4) Uani 1 1 d . U . . .
H103 H 1.049873 0.545617 1.083213 0.103 Uiso 1 1 calc R U . . .
C61A C 1.0450(19) 0.2936(10) 1.1709(17) 0.046(9) Uiso 0.35(4) 1 d D . P A 1
H183 H 1.047892 0.267135 1.208801 0.04(6) Uiso 0.35(4) 1 calc R . P A 1
C03W C 0.1838(7) 0.6252(5) 0.4054(7) 0.088(3) Uani 1 1 d . . . . .
H56 H 0.167460 0.628172 0.346541 0.131 Uiso 1 1 calc R U . . .
H57 H 0.140975 0.645967 0.424626 0.131 Uiso 1 1 calc R U . . .
H58 H 0.178924 0.589448 0.420048 0.131 Uiso 1 1 calc R U . . .
C03X C 0.5017(7) 0.6886(4) 0.2674(6) 0.071(3) Uani 1 1 d . . . . .
H179 H 0.478273 0.685378 0.313767 0.106 Uiso 1 1 calc R U . . .
H180 H 0.454022 0.704593 0.222294 0.106 Uiso 1 1 calc R U . . .
H181 H 0.558052 0.709688 0.282442 0.106 Uiso 1 1 calc R U . . .
C03Y C 0.5295(8) 0.3803(4) 1.1479(5) 0.068(3) Uani 1 1 d . . . . .
H71 H 0.583899 0.360833 1.181660 0.082 Uiso 1 1 calc R U . . .
H72 H 0.508608 0.403001 1.184332 0.082 Uiso 1 1 calc R U . . .
C03Z C 0.8383(9) 0.3194(5) 0.8888(7) 0.084(3) Uani 1 1 d . . . . .
H16 H 0.891785 0.304829 0.926669 0.101 Uiso 1 1 calc R U . . .
C040 C 0.2333(7) 0.2795(4) 0.6536(6) 0.069(3) Uani 1 1 d . . . . .
H59 H 0.249418 0.247290 0.632588 0.103 Uiso 1 1 calc R U . . .
H60 H 0.165404 0.282398 0.639245 0.103 Uiso 1 1 calc R U . . .
H61 H 0.260587 0.280073 0.712593 0.103 Uiso 1 1 calc R U . . .
C041 C 0.6750(8) 0.6659(5) 0.7172(9) 0.108(5) Uani 1 1 d . . . . .
H138 H 0.621859 0.686441 0.713227 0.130 Uiso 1 1 calc R U . . .
C042 C 0.7867(11) 0.2892(6) 0.8277(7) 0.099(4) Uani 1 1 d . . . . .
C043 C 0.7623(7) 0.6855(4) 0.7509(6) 0.074(3) Uani 1 1 d . . . . .
H139 H 0.770322 0.719398 0.771074 0.089 Uiso 1 1 calc R U . . .
C044 C 0.8894(7) 0.3260(4) 0.6721(7) 0.076(3) Uani 1 1 d . . . . .
H104 H 0.837416 0.315923 0.627940 0.091 Uiso 1 1 calc R U . . .
C045 C 0.4135(9) 0.7093(4) 0.8203(8) 0.091(3) Uani 1 1 d . . . . .
H36 H 0.364918 0.729996 0.782992 0.137 Uiso 1 1 calc R U . . .
H37 H 0.447342 0.730010 0.867075 0.137 Uiso 1 1 calc R U . . .
H38 H 0.384868 0.680078 0.838593 0.137 Uiso 1 1 calc R U . . .
C046 C 0.6638(7) 0.6166(4) 0.6892(7) 0.080(3) Uani 1 1 d . . . . .
H140 H 0.602686 0.603648 0.665428 0.096 Uiso 1 1 calc R U . . .
C047 C 0.9641(9) 0.2938(5) 0.6955(9) 0.094(4) Uani 1 1 d . . . . .
C048 C 0.6369(9) 0.3001(5) 0.9804(7) 0.090(4) Uani 1 1 d . . . . .
H73 H 0.572789 0.286233 0.962033 0.108 Uiso 1 1 calc R U . . .
H74 H 0.647351 0.319182 0.934904 0.108 Uiso 1 1 calc R U . . .
C049 C 1.0377(11) 0.3105(7) 0.7587(10) 0.117(5) Uani 1 1 d . . . . .
H105 H 1.091330 0.289348 0.776663 0.141 Uiso 1 1 calc R U . . .
C04A C 0.4223(8) 0.3181(5) 1.1783(7) 0.088(3) Uani 1 1 d . . . . .
H106 H 0.477056 0.301539 1.216980 0.106 Uiso 1 1 calc R U . . .
H107 H 0.400050 0.344834 1.208017 0.106 Uiso 1 1 calc R U . . .
C60A C 1.006(3) 0.3397(13) 1.181(2) 0.074(13) Uiso 0.35(4) 1 d D . P A 1
H184 H 0.980490 0.351189 1.220980 0.2(2) Uiso 0.35(4) 1 calc R . P A 1
C04C C 1.2408(8) 0.3899(5) 0.2774(7) 0.094(4) Uani 1 1 d . . . . .
H160 H 1.286951 0.371177 0.320287 0.142 Uiso 1 1 calc R U . . .
H161 H 1.272914 0.411685 0.248736 0.142 Uiso 1 1 calc R U . . .
H162 H 1.200847 0.365606 0.239327 0.142 Uiso 1 1 calc R U . . .
C62A C 1.080(2) 0.2848(12) 1.1078(17) 0.053(10) Uiso 0.35(4) 1 d D . P A 1
H185 H 1.103147 0.250980 1.110935 0.01(4) Uiso 0.35(4) 1 calc R . P A 1
C04E C 0.8160(8) 0.6825(5) 1.0092(6) 0.089(4) Uani 1 1 d . . . . .
H17 H 0.853689 0.670388 0.976009 0.134 Uiso 1 1 calc R U . . .
H18 H 0.855955 0.700486 1.056584 0.134 Uiso 1 1 calc R U . . .
H19 H 0.767669 0.705683 0.977238 0.134 Uiso 1 1 calc R U . . .
C04F C 0.3246(9) 0.2759(4) 0.8994(7) 0.103(4) Uani 1 1 d . . . . .
H39 H 0.353846 0.275261 0.958135 0.155 Uiso 1 1 calc R U . . .
H40 H 0.349110 0.247804 0.874837 0.155 Uiso 1 1 calc R U . . .
H41 H 0.257024 0.272125 0.886753 0.155 Uiso 1 1 calc R U . . .
C04G C 0.2793(10) 0.7169(4) 0.5860(8) 0.102(4) Uani 1 1 d . . . . .
H42 H 0.233694 0.693816 0.550493 0.153 Uiso 1 1 calc R U . . .
H43 H 0.289667 0.746085 0.554688 0.153 Uiso 1 1 calc R U . . .
H44 H 0.255677 0.729027 0.629274 0.153 Uiso 1 1 calc R U . . .
C04H C 0.8511(9) 0.3268(4) 0.3731(7) 0.092(4) Uani 1 1 d . . . . .
H141 H 0.887625 0.331599 0.335888 0.138 Uiso 1 1 calc R U . . .
H142 H 0.784665 0.330098 0.343438 0.138 Uiso 1 1 calc R U . . .
H143 H 0.863335 0.292726 0.397340 0.138 Uiso 1 1 calc R U . . .
C04I C 0.2847(8) 0.6041(6) 0.2139(6) 0.101(4) Uani 1 1 d . . . . .
H62 H 0.339489 0.596566 0.197021 0.151 Uiso 1 1 calc R U . . .
H63 H 0.247377 0.630665 0.178842 0.151 Uiso 1 1 calc R U . . .
H64 H 0.247066 0.573215 0.209693 0.151 Uiso 1 1 calc R U . . .
C65B C 0.5105(16) 0.4529(7) 1.0539(12) 0.068(6) Uiso 0.522(14) 1 d D . P B 2
H198 H 0.450898 0.440588 1.016057 0.081 Uiso 0.522(14) 1 calc R U P B 2
H199 H 0.544845 0.470523 1.021625 0.081 Uiso 0.522(14) 1 calc R U P B 2
C63A C 1.092(3) 0.3088(16) 1.043(2) 0.107(15) Uiso 0.35(4) 1 d D . P A 1
H197 H 1.114927 0.295765 1.001526 0.128 Uiso 0.35(4) 1 calc R U P A 1
C04L C 0.5396(8) 0.6588(6) 1.0473(7) 0.108(4) Uani 1 1 d . . . . .
H20 H 0.502189 0.628621 1.049279 0.162 Uiso 1 1 calc R U . . .
H21 H 0.499898 0.689180 1.037720 0.162 Uiso 1 1 calc R U . . .
H22 H 0.589502 0.662406 1.098768 0.162 Uiso 1 1 calc R U . . .
C04M C 0.3516(10) 0.2815(5) 1.1505(11) 0.132(6) Uani 1 1 d . . . . .
H108 H 0.297357 0.297292 1.111334 0.198 Uiso 1 1 calc R U . . .
H109 H 0.333765 0.268230 1.196191 0.198 Uiso 1 1 calc R U . . .
H110 H 0.374450 0.253508 1.124434 0.198 Uiso 1 1 calc R U . . .
C68B C 0.3181(12) 0.4667(8) 1.0715(13) 0.067(6) Uiso 0.522(14) 1 d D . P B 2
H244 H 0.281860 0.457051 1.016319 0.100 Uiso 0.522(14) 1 calc R U P B 2
H245 H 0.275996 0.479916 1.099860 0.100 Uiso 0.522(14) 1 calc R U P B 2
H246 H 0.351078 0.436775 1.100216 0.100 Uiso 0.522(14) 1 calc R U P B 2
C04O C 0.7040(10) 0.2579(6) 1.0035(9) 0.131(6) Uani 1 1 d . . . . .
H80 H 0.767170 0.271663 1.025201 0.197 Uiso 1 1 calc R U . . .
H81 H 0.699706 0.236908 0.955923 0.197 Uiso 1 1 calc R U . . .
H82 H 0.689673 0.236964 1.044812 0.197 Uiso 1 1 calc R U . . .
C64A C 1.061(2) 0.3577(14) 1.0521(19) 0.062(12) Uiso 0.35(4) 1 d D . P A 1
H195 H 1.070354 0.385368 1.020115 0.074 Uiso 0.35(4) 1 calc R U P A 1
C66B C 0.4897(11) 0.4903(6) 1.1101(10) 0.060(5) Uiso 0.522(14) 1 d D . P B 2
H203 H 0.536643 0.517943 1.122790 0.072 Uiso 0.522(14) 1 calc R U P B 2
H204 H 0.490654 0.473372 1.161234 0.072 Uiso 0.522(14) 1 calc R U P B 2
C69 C 0.9778(11) 0.6015(8) 1.1636(6) 0.160(7) Uani 1 1 d . U . . .
H111 H 0.936697 0.573181 1.166543 0.240 Uiso 1 1 calc R U . C 1
H112 H 0.956440 0.632755 1.183125 0.240 Uiso 1 1 calc R U . C 1
H113 H 1.041588 0.593809 1.197161 0.240 Uiso 1 1 calc R U . C 1
C04S C 1.0974(11) 0.6726(7) 0.9899(10) 0.134(6) Uani 1 1 d . U . . .
H114 H 1.081753 0.676794 0.931237 0.201 Uiso 1 1 calc R U . . .
H115 H 1.154591 0.691553 1.016788 0.201 Uiso 1 1 calc R U . . .
H116 H 1.046326 0.685739 1.007860 0.201 Uiso 1 1 calc R U . . .
C04W C 0.9679(11) 0.2432(5) 0.6545(11) 0.129(5) Uani 1 1 d . . . . .
H117 H 0.917212 0.221253 0.658862 0.194 Uiso 1 1 calc R U . . .
H118 H 1.027861 0.226648 0.680701 0.194 Uiso 1 1 calc R U . . .
H119 H 0.961156 0.249099 0.597317 0.194 Uiso 1 1 calc R U . . .
C04X C 0.8144(14) 0.2355(5) 0.8139(8) 0.137(6) Uani 1 1 d . . . . .
H23 H 0.870468 0.236394 0.796787 0.206 Uiso 1 1 calc R U . . .
H24 H 0.763582 0.219201 0.771753 0.206 Uiso 1 1 calc R U . . .
H25 H 0.827312 0.215946 0.864178 0.206 Uiso 1 1 calc R U . . .
C59A C 1.016(4) 0.365(2) 1.111(3) 0.14(2) Uiso 0.35(4) 1 d D . P A 1
H196 H 0.981884 0.395741 1.101487 0.170 Uiso 0.35(4) 1 calc R U P A 1
C67B C 0.3948(11) 0.5115(7) 1.0684(11) 0.066(5) Uiso 0.522(14) 1 d D . P B 2
H205 H 0.388808 0.520213 1.011682 0.079 Uiso 0.522(14) 1 calc R U P B 2
H206 H 0.384010 0.542699 1.096225 0.079 Uiso 0.522(14) 1 calc R U P B 2
C55A C 0.6299(12) 0.4517(8) 1.1156(14) 0.076(7) Uiso 0.478(14) 1 d D . P B 1
H207 H 0.603911 0.481162 1.137063 0.092 Uiso 0.478(14) 1 calc R U P B 1
H208 H 0.648545 0.463594 1.068833 0.092 Uiso 0.478(14) 1 calc R U P B 1
C57A C 0.7894(10) 0.4757(6) 1.1943(9) 0.038(4) Uiso 0.478(14) 1 d D . P B 1
H209 H 0.805922 0.482819 1.144573 0.045 Uiso 0.478(14) 1 calc R U P B 1
H210 H 0.766811 0.507474 1.212618 0.045 Uiso 0.478(14) 1 calc R U P B 1
C56A C 0.7131(12) 0.4314(8) 1.1796(13) 0.080(7) Uiso 0.478(14) 1 d D . P B 1
H211 H 0.736005 0.399725 1.161112 0.096 Uiso 0.478(14) 1 calc R U P B 1
H212 H 0.697756 0.423959 1.229792 0.096 Uiso 0.478(14) 1 calc R U P B 1
C58A C 0.8707(15) 0.4538(9) 1.2593(14) 0.094(8) Uiso 0.478(14) 1 d D . P B 1
H247 H 0.856405 0.453076 1.310527 0.140 Uiso 0.478(14) 1 calc R U P B 1
H248 H 0.925924 0.474969 1.265336 0.140 Uiso 0.478(14) 1 calc R U P B 1
H249 H 0.882843 0.419036 1.244503 0.140 Uiso 0.478(14) 1 calc R U P B 1
C64B C 1.0770(14) 0.3358(9) 1.0527(12) 0.076(7) Uiso 0.65(4) 1 d D . P A 2
H189 H 1.108008 0.340282 1.013318 0.03(3) Uiso 0.65(4) 1 calc R . P A 2
C63B C 1.072(2) 0.2859(12) 1.082(2) 0.137(12) Uiso 0.65(4) 1 d D . P A 2
H190 H 1.097371 0.256806 1.064552 0.25(15) Uiso 0.65(4) 1 calc R . P A 2
C62B C 1.0260(15) 0.2840(9) 1.1394(16) 0.088(7) Uiso 0.65(4) 1 d D . P A 2
H191 H 1.019642 0.252285 1.163429 0.16(9) Uiso 0.65(4) 1 calc R . P A 2
C59B C 1.0388(10) 0.3791(6) 1.0785(9) 0.049(5) Uiso 0.65(4) 1 d D . P A 2
H192 H 1.042139 0.411289 1.054675 0.14(7) Uiso 0.65(4) 1 calc R . P A 2
C61B C 0.989(2) 0.3269(9) 1.1621(18) 0.110(10) Uiso 0.65(4) 1 d D . P A 2
H193 H 0.955256 0.322649 1.199204 0.3(2) Uiso 0.65(4) 1 calc R . P A 2
C60B C 0.9976(15) 0.3751(8) 1.1365(12) 0.086(7) Uiso 0.65(4) 1 d D . P A 2
H194 H 0.975753 0.404007 1.158078 0.19(11) Uiso 0.65(4) 1 calc R . P A 2
C66A C 0.4280(12) 0.4822(7) 1.0848(12) 0.062(6) Uiso 0.478(14) 1 d D . P B 1
H216 H 0.448732 0.470158 1.141490 0.075 Uiso 0.478(14) 1 calc R U P B 1
H217 H 0.455588 0.516407 1.084282 0.075 Uiso 0.478(14) 1 calc R U P B 1
C58B C 0.8706(18) 0.4880(11) 1.1923(19) 0.137(11) Uiso 0.522(14) 1 d D . P B 2
H250 H 0.827825 0.515965 1.168637 0.205 Uiso 0.522(14) 1 calc R U P B 2
H251 H 0.899390 0.475475 1.152548 0.205 Uiso 0.522(14) 1 calc R U P B 2
H252 H 0.919142 0.500226 1.240313 0.205 Uiso 0.522(14) 1 calc R U P B 2
C68A C 0.277(2) 0.4939(14) 1.118(2) 0.136(12) Uiso 0.478(14) 1 d D . P B 1
H253 H 0.298381 0.468129 1.160310 0.204 Uiso 0.478(14) 1 calc R U P B 1
H254 H 0.209576 0.489531 1.091151 0.204 Uiso 0.478(14) 1 calc R U P B 1
H255 H 0.288246 0.527999 1.142033 0.204 Uiso 0.478(14) 1 calc R U P B 1
C55B C 0.6496(14) 0.4313(9) 1.1574(14) 0.092(7) Uiso 0.522(14) 1 d D . P B 2
H237 H 0.627891 0.441293 1.203417 0.110 Uiso 0.522(14) 1 calc R U P B 2
H238 H 0.688332 0.400478 1.175111 0.110 Uiso 0.522(14) 1 calc R U P B 2
C57B C 0.8186(16) 0.4463(12) 1.215(2) 0.142(12) Uiso 0.522(14) 1 d D . P B 2
H239 H 0.823497 0.446767 1.273199 0.171 Uiso 0.522(14) 1 calc R U P B 2
H240 H 0.835420 0.412299 1.199367 0.171 Uiso 0.522(14) 1 calc R U P B 2
C67A C 0.3253(14) 0.4883(12) 1.0599(14) 0.083(8) Uiso 0.478(14) 1 d D . P B 1
H230 H 0.309865 0.518389 1.023900 0.100 Uiso 0.478(14) 1 calc R U P B 1
H231 H 0.298261 0.458273 1.026240 0.100 Uiso 0.478(14) 1 calc R U P B 1
C65A C 0.4683(14) 0.4472(7) 1.0365(11) 0.056(5) Uiso 0.478(14) 1 d D . P B 1
H232 H 0.487191 0.467782 0.996503 0.067 Uiso 0.478(14) 1 calc R U P B 1
H233 H 0.418780 0.423507 1.005989 0.067 Uiso 0.478(14) 1 calc R U P B 1
C56B C 0.7098(15) 0.4684(11) 1.152(2) 0.153(13) Uiso 0.522(14) 1 d D . P B 2
H241 H 0.693262 0.501387 1.171512 0.183 Uiso 0.522(14) 1 calc R U P B 2
H242 H 0.710476 0.472431 1.095684 0.183 Uiso 0.522(14) 1 calc R U P B 2
O18 O 0.6555(3) 0.4970(2) 0.6993(3) 0.0425(13) Uani 1 1 d . . . . .
H243 H 0.607048 0.487246 0.663508 0.064 Uiso 1 1 calc R U . . .

loop_
_atom_site_aniso_label
_atom_site_aniso_U_11
_atom_site_aniso_U_22
_atom_site_aniso_U_33
_atom_site_aniso_U_23
_atom_site_aniso_U_13
_atom_site_aniso_U_12
P001 0.0290(10) 0.0553(12) 0.0236(9) 0.0005(9) 0.0096(8) -0.0067(10)
O002 0.035(3) 0.051(3) 0.028(2) 0.001(2) 0.012(2) -0.004(3)
O003 0.028(3) 0.056(3) 0.031(3) 0.003(2) 0.014(2) -0.003(2)
O004 0.045(3) 0.055(3) 0.027(2) -0.004(2) 0.017(2) -0.005(3)
O005 0.029(3) 0.072(4) 0.034(3) 0.005(3) 0.007(2) -0.008(3)
O006 0.033(3) 0.066(3) 0.030(3) 0.012(3) 0.006(2) -0.005(3)
O007 0.030(3) 0.072(4) 0.035(3) 0.006(3) 0.010(2) -0.003(3)
O008 0.033(3) 0.059(3) 0.049(3) 0.001(3) 0.020(3) 0.001(3)
O009 0.024(3) 0.055(3) 0.034(3) 0.009(2) 0.014(2) -0.001(2)
O00A 0.048(3) 0.053(3) 0.040(3) -0.003(3) 0.015(2) 0.004(3)
O00B 0.028(3) 0.066(4) 0.038(3) -0.002(3) 0.011(2) -0.009(3)
O00C 0.034(3) 0.060(3) 0.023(2) 0.000(2) 0.012(2) -0.011(3)
O00D 0.052(3) 0.070(4) 0.032(3) 0.006(3) 0.025(2) 0.015(3)
O00E 0.025(3) 0.066(3) 0.037(3) 0.003(2) 0.008(2) -0.005(2)
O00F 0.040(3) 0.054(3) 0.037(3) -0.002(3) 0.017(2) -0.007(3)
O00G 0.029(3) 0.071(4) 0.041(3) -0.002(3) 0.014(2) 0.006(3)
O00H 0.045(3) 0.062(4) 0.033(3) 0.008(2) 0.017(2) 0.003(3)
O00I 0.029(3) 0.068(4) 0.050(3) 0.005(3) 0.024(2) -0.003(3)
O00K 0.033(3) 0.091(4) 0.027(3) 0.013(3) 0.011(2) -0.011(3)
O00L 0.031(3) 0.064(3) 0.047(3) 0.012(3) 0.017(2) -0.005(3)
O00M 0.041(3) 0.069(4) 0.040(3) 0.010(3) 0.011(3) 0.008(3)
O00N 0.042(3) 0.083(4) 0.035(3) 0.000(3) 0.006(3) -0.018(3)
O00O 0.047(3) 0.072(4) 0.053(3) 0.003(3) 0.023(3) -0.011(3)
O00P 0.062(4) 0.066(4) 0.025(3) -0.011(3) 0.005(3) -0.014(3)
O00Q 0.034(3) 0.126(5) 0.026(3) 0.013(3) 0.013(2) -0.014(3)
O00R 0.056(4) 0.128(6) 0.042(3) 0.027(4) 0.024(3) -0.007(4)
O00S 0.038(3) 0.114(6) 0.048(3) 0.005(4) 0.024(3) -0.008(4)
N20 0.032(3) 0.056(4) 0.027(3) -0.009(3) 0.007(3) -0.009(3)
N19 0.044(4) 0.052(4) 0.045(3) 0.010(3) 0.030(3) 0.007(4)
O00V 0.082(5) 0.085(5) 0.098(5) -0.028(4) 0.061(4) -0.033(4)
O00W 0.032(3) 0.123(5) 0.042(3) -0.004(3) 0.013(3) -0.021(3)
N18 0.032(4) 0.059(4) 0.038(3) 0.003(3) 0.013(3) -0.007(3)
N00Y 0.040(4) 0.066(5) 0.039(3) 0.008(4) 0.020(3) 0.000(4)
O11 0.046(4) 0.114(5) 0.054(4) 0.025(4) 0.011(3) 0.013(4)
O010 0.056(4) 0.131(6) 0.035(3) 0.020(4) 0.014(3) -0.025(4)
O13 0.093(5) 0.058(4) 0.086(4) 0.020(4) 0.066(4) 0.015(4)
O12 0.051(4) 0.102(5) 0.087(5) 0.027(4) 0.035(4) 0.023(4)
N013 0.043(4) 0.109(7) 0.026(4) 0.020(4) 0.011(3) -0.018(4)
O15 0.065(4) 0.168(8) 0.046(4) -0.036(4) 0.027(3) -0.045(5)
C51 0.032(4) 0.043(5) 0.038(4) -0.002(4) 0.015(3) -0.006(4)
C016 0.036(4) 0.059(5) 0.038(5) 0.003(4) 0.022(4) -0.004(4)
N017 0.024(3) 0.095(6) 0.047(4) 0.026(4) 0.007(3) 0.001(4)
C018 0.035(4) 0.054(5) 0.020(3) -0.003(3) 0.009(3) -0.010(4)
C019 0.027(4) 0.045(4) 0.034(4) 0.004(3) 0.012(3) 0.006(4)
C01A 0.036(4) 0.064(5) 0.023(4) 0.004(3) 0.015(3) -0.007(4)
C53 0.032(4) 0.064(6) 0.033(4) 0.010(4) 0.007(3) 0.003(4)
N01C 0.042(4) 0.073(5) 0.033(3) 0.006(3) 0.006(3) -0.015(4)
C50 0.034(4) 0.064(6) 0.046(5) 0.000(4) 0.016(4) 0.002(4)
O01E 0.048(4) 0.118(6) 0.061(4) 0.042(4) -0.003(3) 0.004(4)
C01F 0.032(4) 0.051(5) 0.034(4) 0.003(3) 0.015(3) -0.006(4)
C01G 0.034(5) 0.043(5) 0.039(4) 0.011(3) 0.009(4) 0.002(4)
C01H 0.031(4) 0.052(5) 0.030(4) 0.005(3) 0.015(3) -0.009(4)
C01I 0.028(4) 0.059(5) 0.028(4) 0.008(3) 0.009(3) -0.002(4)
C01J 0.032(4) 0.054(5) 0.026(4) 0.000(4) 0.013(3) -0.008(4)
C01K 0.046(5) 0.059(5) 0.026(4) -0.007(4) 0.016(4) -0.007(4)
C01L 0.026(4) 0.063(5) 0.036(4) 0.005(4) 0.011(3) -0.001(4)
C01M 0.033(4) 0.052(5) 0.034(4) 0.006(4) 0.019(3) -0.004(4)
C01N 0.033(4) 0.067(6) 0.020(3) 0.000(4) 0.008(3) -0.007(4)
C01O 0.027(4) 0.057(5) 0.035(4) -0.003(4) 0.013(4) -0.009(4)
O16 0.065(4) 0.219(9) 0.035(4) -0.026(5) 0.016(3) -0.036(5)
C01Q 0.027(4) 0.071(6) 0.035(4) 0.004(4) 0.011(3) -0.016(4)
C01R 0.030(4) 0.052(5) 0.031(4) 0.002(4) 0.007(3) -0.001(4)
O17 0.053(4) 0.223(10) 0.044(4) -0.036(5) 0.023(3) -0.061(6)
C01T 0.048(5) 0.066(6) 0.047(5) -0.006(4) 0.019(4) -0.013(5)
N21 0.136(8) 0.074(6) 0.080(5) -0.046(5) 0.075(6) -0.076(6)
C01V 0.027(4) 0.058(5) 0.026(4) 0.004(3) 0.010(3) -0.004(4)
C01W 0.037(5) 0.119(9) 0.029(5) 0.014(5) 0.014(4) -0.018(5)
C01X 0.026(4) 0.057(6) 0.046(4) 0.008(4) 0.009(4) -0.009(4)
C01Y 0.046(5) 0.056(6) 0.051(5) 0.004(4) 0.027(4) -0.003(4)
C01Z 0.031(4) 0.067(5) 0.037(4) 0.006(4) 0.011(3) -0.014(4)
C020 0.031(4) 0.080(7) 0.034(4) 0.014(4) 0.016(4) -0.004(4)
C021 0.044(5) 0.070(6) 0.034(4) -0.003(4) 0.001(4) 0.023(5)
C022 0.037(5) 0.050(5) 0.046(5) 0.002(4) 0.020(4) -0.010(4)
C023 0.041(4) 0.055(5) 0.023(3) 0.001(3) 0.010(3) 0.000(4)
C024 0.019(4) 0.083(6) 0.033(4) 0.017(4) 0.004(3) -0.001(4)
C025 0.046(5) 0.059(6) 0.041(4) 0.001(4) 0.009(4) 0.005(4)
C026 0.034(4) 0.131(9) 0.026(4) 0.000(5) 0.019(3) -0.016(6)
O14 0.078(5) 0.137(7) 0.076(5) -0.007(5) 0.034(4) 0.001(5)
C028 0.037(5) 0.141(10) 0.034(5) 0.000(6) 0.021(4) -0.026(6)
C029 0.036(4) 0.106(7) 0.023(4) 0.011(4) 0.005(4) -0.019(5)
C02A 0.043(4) 0.052(5) 0.026(4) 0.004(3) 0.013(3) -0.004(4)
C02B 0.030(4) 0.087(7) 0.037(4) 0.001(4) 0.014(4) -0.009(5)
C02C 0.037(5) 0.097(7) 0.047(5) -0.016(5) 0.022(4) -0.002(5)
C02D 0.043(6) 0.079(7) 0.062(6) 0.017(5) 0.029(5) 0.005(5)
C02E 0.034(4) 0.071(6) 0.031(4) -0.009(4) 0.020(3) -0.008(4)
C02F 0.052(5) 0.064(6) 0.061(5) -0.007(5) 0.039(5) -0.015(5)
C02G 0.036(4) 0.111(8) 0.024(4) 0.022(4) 0.009(3) -0.013(5)
C02H 0.071(6) 0.063(6) 0.052(5) 0.013(5) 0.015(5) -0.017(5)
C02I 0.032(4) 0.073(6) 0.037(4) 0.003(4) 0.014(4) 0.002(4)
C02J 0.058(6) 0.073(7) 0.049(5) -0.008(5) -0.004(5) 0.027(5)
C02K 0.030(4) 0.081(6) 0.027(4) 0.008(4) 0.001(3) -0.003(4)
C02L 0.049(5) 0.050(5) 0.058(5) 0.013(4) 0.032(4) 0.003(4)
C02M 0.042(5) 0.081(7) 0.059(6) -0.018(5) 0.009(4) 0.013(5)
C02N 0.036(5) 0.070(7) 0.067(6) -0.018(5) 0.008(4) -0.014(5)
C02O 0.049(5) 0.071(7) 0.052(5) 0.000(5) 0.006(4) -0.003(5)
C02P 0.063(6) 0.071(7) 0.036(5) -0.002(4) 0.006(4) -0.027(5)
C02Q 0.042(5) 0.090(7) 0.043(5) -0.010(5) 0.030(4) -0.016(5)
C02R 0.044(5) 0.148(9) 0.031(4) -0.010(5) 0.013(4) -0.041(6)
C02S 0.050(5) 0.066(6) 0.058(5) 0.011(5) 0.020(4) 0.004(5)
C02T 0.054(6) 0.130(10) 0.033(5) 0.002(6) 0.018(4) -0.026(7)
C02U 0.085(7) 0.053(6) 0.047(5) -0.003(4) 0.005(5) -0.016(5)
C02V 0.036(5) 0.095(8) 0.046(5) 0.033(5) 0.013(5) -0.004(5)
C02W 0.058(6) 0.083(8) 0.071(6) -0.028(6) 0.022(5) -0.028(6)
C02X 0.038(5) 0.139(10) 0.033(4) -0.009(5) 0.021(4) -0.013(6)
C02Y 0.054(5) 0.067(6) 0.045(5) -0.011(4) 0.021(4) -0.013(5)
C02Z 0.041(5) 0.055(6) 0.081(7) 0.006(5) 0.007(5) 0.002(5)
C030 0.052(5) 0.081(6) 0.050(5) 0.016(4) 0.032(4) 0.001(5)
C031 0.058(6) 0.107(9) 0.041(5) 0.018(5) 0.007(5) -0.033(6)
C032 0.039(5) 0.062(5) 0.047(5) 0.000(4) 0.021(4) -0.011(4)
C033 0.064(7) 0.071(8) 0.051(5) 0.013(5) -0.008(5) -0.017(6)
C034 0.050(6) 0.096(8) 0.048(6) 0.029(6) 0.015(5) -0.011(6)
C035 0.110(9) 0.073(7) 0.079(7) -0.018(6) 0.065(7) -0.031(7)
C036 0.034(5) 0.071(7) 0.062(5) 0.003(5) 0.022(4) -0.003(5)
C037 0.035(5) 0.073(6) 0.056(5) 0.016(4) 0.021(4) 0.014(4)
C038 0.037(5) 0.089(7) 0.054(5) 0.019(5) 0.014(4) 0.002(5)
C039 0.042(5) 0.069(7) 0.078(6) 0.011(5) 0.023(5) 0.001(5)
C03A 0.048(6) 0.124(10) 0.054(5) -0.006(6) 0.022(5) 0.000(6)
C03B 0.053(6) 0.062(6) 0.078(6) -0.005(5) 0.034(5) -0.001(5)
C03C 0.072(7) 0.077(8) 0.065(6) 0.016(6) 0.025(5) -0.010(6)
C03D 0.058(6) 0.058(6) 0.070(6) 0.003(5) -0.016(5) 0.000(5)
C03E 0.049(6) 0.131(10) 0.067(7) 0.002(7) 0.024(5) -0.023(7)
C03F 0.096(8) 0.061(7) 0.051(5) -0.021(5) 0.018(5) -0.033(6)
C03G 0.104(10) 0.112(10) 0.050(6) 0.002(7) 0.036(7) -0.035(8)
C03H 0.063(6) 0.062(6) 0.076(6) 0.019(5) 0.056(5) 0.011(5)
C03I 0.055(7) 0.142(11) 0.078(7) 0.023(8) 0.024(6) 0.031(7)
C03J 0.033(5) 0.114(8) 0.046(5) 0.012(5) -0.006(4) -0.020(5)
C03K 0.039(5) 0.181(12) 0.033(5) 0.035(7) 0.008(4) -0.034(7)
C03L 0.061(6) 0.074(7) 0.080(7) -0.019(6) 0.045(6) -0.033(6)
C03M 0.062(7) 0.065(7) 0.108(8) -0.011(7) 0.029(7) -0.004(6)
C03N 0.063(6) 0.059(6) 0.061(5) 0.002(4) 0.037(5) -0.004(5)
C03O 0.043(5) 0.132(10) 0.039(5) -0.014(5) 0.024(4) -0.026(6)
C03P 0.060(6) 0.067(6) 0.068(6) 0.003(5) 0.037(5) -0.011(5)
C03Q 0.061(6) 0.068(7) 0.074(6) -0.010(5) 0.021(5) 0.011(5)
C03R 0.049(6) 0.092(7) 0.054(5) -0.011(5) 0.021(4) -0.015(6)
C03S 0.102(8) 0.065(6) 0.096(7) 0.016(5) 0.078(7) 0.019(6)
C03T 0.097(8) 0.095(9) 0.092(8) 0.008(7) 0.075(7) 0.016(7)
C03U 0.057(6) 0.175(11) 0.027(4) 0.001(6) 0.015(4) -0.033(7)
C03W 0.047(6) 0.129(10) 0.093(8) 0.012(7) 0.032(6) 0.010(6)
C03X 0.051(6) 0.075(7) 0.085(7) 0.018(6) 0.019(5) 0.020(5)
C03Y 0.111(8) 0.059(6) 0.050(5) -0.009(4) 0.047(5) -0.019(6)
C03Z 0.106(9) 0.070(8) 0.076(8) 0.034(6) 0.029(7) -0.004(7)
C040 0.073(6) 0.077(7) 0.055(5) -0.004(5) 0.018(5) -0.030(5)
C041 0.062(7) 0.085(8) 0.208(14) -0.072(9) 0.086(8) -0.037(6)
C042 0.125(11) 0.115(11) 0.058(7) 0.011(8) 0.031(8) -0.043(10)
C043 0.069(7) 0.073(7) 0.097(7) -0.047(6) 0.051(6) -0.039(6)
C044 0.050(6) 0.080(8) 0.104(8) 0.010(7) 0.033(6) -0.008(6)
C045 0.088(8) 0.083(8) 0.119(9) -0.020(7) 0.056(7) -0.014(7)
C046 0.048(6) 0.073(7) 0.130(9) -0.041(7) 0.044(6) -0.021(5)
C047 0.069(8) 0.098(10) 0.127(11) 0.023(8) 0.047(8) 0.021(8)
C048 0.097(8) 0.117(9) 0.071(7) 0.029(7) 0.048(6) 0.030(8)
C049 0.088(11) 0.152(14) 0.122(11) 0.036(11) 0.047(10) 0.061(10)
C04A 0.076(8) 0.099(9) 0.104(8) 0.002(7) 0.048(7) -0.013(7)
C04C 0.079(7) 0.117(9) 0.089(8) -0.028(7) 0.029(6) 0.031(7)
C04E 0.070(7) 0.121(10) 0.074(7) -0.036(7) 0.019(6) -0.016(7)
C04F 0.113(10) 0.083(8) 0.083(8) 0.030(6) -0.014(7) -0.021(7)
C04G 0.127(11) 0.079(8) 0.140(11) 0.054(7) 0.101(9) 0.046(8)
C04H 0.107(9) 0.089(8) 0.094(8) -0.034(7) 0.052(7) -0.036(7)
C04I 0.076(7) 0.166(12) 0.044(6) 0.031(7) -0.004(5) 0.007(8)
C04L 0.065(7) 0.166(13) 0.107(9) -0.058(9) 0.047(7) -0.019(8)
C04M 0.095(10) 0.110(10) 0.216(17) 0.061(11) 0.083(11) 0.005(9)
C04O 0.120(11) 0.176(14) 0.123(11) 0.085(10) 0.074(9) 0.088(11)
C69 0.136(11) 0.318(19) 0.038(6) 0.011(9) 0.046(7) 0.086(13)
C04S 0.126(12) 0.159(13) 0.141(12) -0.078(11) 0.077(10) -0.074(11)
C04W 0.111(11) 0.097(10) 0.200(16) 0.000(10) 0.078(11) 0.014(8)
C04X 0.229(19) 0.087(10) 0.091(9) 0.017(8) 0.043(11) -0.014(11)
O18 0.027(3) 0.076(4) 0.025(2) 0.008(2) 0.009(2) -0.010(3)

loop_
_atom_type_symbol
_atom_type_description
_atom_type_scat_dispersion_real
_atom_type_scat_dispersion_imag
_atom_type_scat_source
C C 0.0033 0.0016 'International Tables Vol C Tables 4.2.6.8 and 6.1.1.4'
H H 0.0000 0.0000 'International Tables Vol C Tables 4.2.6.8 and 6.1.1.4'
N N 0.0061 0.0033 'International Tables Vol C Tables 4.2.6.8 and 6.1.1.4'
O O 0.0106 0.0060 'International Tables Vol C Tables 4.2.6.8 and 6.1.1.4'
P P 0.1023 0.0942 'International Tables Vol C Tables 4.2.6.8 and 6.1.1.4'

loop_
_geom_angle_atom_site_label_1
_geom_angle_atom_site_label_2
_geom_angle_atom_site_label_3
_geom_angle
O002 P001 O00E 118.8(3)
O002 P001 O18 108.7(3)
O00E P001 O18 106.6(3)
O002 P001 C02E 110.9(3)
O00E P001 C02E 107.6(3)
O18 P001 C02E 103.1(3)
C01J O003 C01M 113.6(5)
C01A O004 C018 112.1(5)
C02K O005 C01L 116.3(6)
C024 O006 C01I 111.5(6)
C02K O007 C01N 117.0(6)
C01J O009 C01V 117.0(5)
C01R O00A C03Q 116.4(6)
C01A O00C C01H 118.6(5)
C01F O00F C02Y 113.1(5)
C019 O00G C02C 112.6(6)
C02A O00H C030 114.1(6)
C02L O00I C01Z 115.9(6)
C024 O00K C029 119.8(6)
C02I O00L C02L 114.2(6)
C03X O00M C023 113.9(6)
C03J O00N C01Q 112.9(7)
C03K O00Q C02X 117.5(7)
C03K O00R C02G 111.7(8)
C028 O00S C026 111.9(8)
C01K N20 C51 128.2(6)
C01K N20 H163 115.9
C51 N20 H163 115.9
C016 N19 C50 128.0(6)
C016 N19 H144 116.0
C50 N19 H144 116.0
C045 O00V C02F 115.9(7)
C028 O00W C02Q 119.3(6)
C01G N18 C022 123.3(7)
C01G N18 H120 118.3
C022 N18 H120 118.3
C020 N00Y C53 125.5(7)
C020 N00Y H26 117.2
C53 N00Y H26 117.2
C038 O11 C04I 115.5(9)
C04G O13 C03H 114.9(7)
C03W O12 C037 115.0(8)
C01W N013 C034 124.6(8)
C01W N013 H7 117.7
C034 N013 H7 117.7
C04E O15 C03O 114.8(7)
C02U C51 C02P 118.3(8)
C02U C51 N20 124.2(7)
C02P C51 N20 117.4(7)
O00D C016 N19 124.7(7)
O00D C016 C01M 122.5(7)
N19 C016 C01M 112.7(6)
C02V N017 C02D 128.1(8)
C02V N017 H96 115.9
C02D N017 H96 115.9
O004 C018 C01N 110.3(5)
O004 C018 C01K 104.0(6)
C01N C018 C01K 111.8(6)
O004 C018 H164 110.2
C01N C018 H164 110.2
C01K C018 H164 110.2
O00G C019 C01R 112.3(6)
O00G C019 C01H 108.6(5)
C01R C019 C01H 110.6(6)
O00G C019 H145 108.4
C01R C019 H145 108.4
C01H C019 H145 108.4
O00C C01A O004 106.1(5)
O00C C01A C02A 113.7(6)
O004 C01A C02A 107.9(6)
O00C C01A H165 109.7
O004 C01A H165 109.7
C02A C01A H165 109.7
C02O C53 C02S 119.2(8)
C02O C53 N00Y 118.1(7)
C02S C53 N00Y 122.7(8)
C01O N01C C01X 125.1(6)
C01O N01C H46 117.4
C01X N01C H46 117.4
C03S C50 C021 118.3(8)
C03S C50 N19 123.6(8)
C021 C50 N19 118.0(7)
O00F C01F C01Q 111.7(6)
O00F C01F C01V 108.5(5)
C01Q C01F C01V 108.8(6)
O00F C01F H121 109.3
C01Q C01F H121 109.3
C01V C01F H121 109.3
O008 C01G N18 123.1(7)
O008 C01G C01I 121.3(7)
N18 C01G C01I 115.6(7)
O00C C01H C01M 110.7(6)
O00C C01H C019 104.6(5)
C01M C01H C019 109.1(5)
O00C C01H H146 110.7
C01M C01H H146 110.7
C019 C01H H146 110.7
O006 C01I C01G 106.2(6)
O006 C01I C01V 112.0(6)
C01G C01I C01V 110.6(6)
O006 C01I H122 109.3
C01G C01I H122 109.3
C01V C01I H122 109.3
O003 C01J O009 109.8(6)
O003 C01J C01R 110.8(5)
O009 C01J C01R 106.6(6)
O003 C01J H147 109.9
O009 C01J H147 109.9
C01R C01J H147 109.9
O00P C01K N20 124.2(7)
O00P C01K C018 120.5(6)
N20 C01K C018 115.2(6)
O005 C01L C01O 107.2(6)
O005 C01L C01Z 109.7(5)
C01O C01L C01Z 109.2(6)
O005 C01L H47 110.2
C01O C01L H47 110.2
C01Z C01L H47 110.2
O003 C01M C016 102.7(5)
O003 C01M C01H 110.3(6)
C016 C01M C01H 114.4(6)
O003 C01M H148 109.7
C016 C01M H148 109.7
C01H C01M H148 109.7
O007 C01N C018 110.5(5)
O007 C01N C023 105.9(6)
C018 C01N C023 113.2(6)
O007 C01N H166 109.0
C018 C01N H166 109.0
C023 C01N H166 109.0
O00B C01O N01C 121.8(7)
O00B C01O C01L 122.4(7)
N01C C01O C01L 115.5(6)
C69 O16 C03U 117.9(12)
O00N C01Q C01F 105.3(6)
O00N C01Q C024 113.6(6)
C01F C01Q C024 109.1(6)
O00N C01Q H123 109.6
C01F C01Q H123 109.6
C024 C01Q H123 109.6
O00A C01R C01J 108.2(5)
O00A C01R C019 113.3(6)
C01J C01R C019 110.9(6)
O00A C01R H149 108.1
C01J C01R H149 108.1
C019 C01R H149 108.1
C02R O17 C04S 115.6(10)
C03B C01T C02B 117.2(8)
C03B C01T C040 122.9(9)
C02B C01T C040 119.9(8)
C65B N21 C03Y 121.1(12)
C55A N21 C03Y 123.1(11)
C65B N21 C035 109.5(10)
C55A N21 C035 108.3(11)
C03Y N21 C035 110.8(7)
C65B N21 C55B 109.4(15)
C03Y N21 C55B 92.8(11)
C035 N21 C55B 112.1(12)
C55A N21 C65A 100.7(13)
C03Y N21 C65A 107.6(10)
C035 N21 C65A 104.2(9)
O009 C01V C01I 104.5(5)
O009 C01V C01F 110.1(6)
C01I C01V C01F 112.1(5)
O009 C01V H124 110.0
C01I C01V H124 110.0
C01F C01V H124 110.0
O010 C01W N013 126.9(11)
O010 C01W C026 118.4(9)
N013 C01W C026 114.7(8)
C036 C01X C025 120.3(8)
C036 C01X N01C 120.2(7)
C025 C01X N01C 119.3(8)
C02H C01Y C03F 115.9(8)
C02H C01Y C03N 122.6(8)
C03F C01Y C03N 121.6(8)
O00I C01Z C01L 107.3(6)
O00I C01Z C037 109.3(7)
C01L C01Z C037 113.1(6)
O00I C01Z H48 109.0
C01L C01Z H48 109.0
C037 C01Z H48 109.0
O00O C020 N00Y 124.8(7)
O00O C020 C02I 118.9(8)
N00Y C020 C02I 116.2(7)
C02J C021 C50 120.0(8)
C02J C021 H150 120.0
C50 C021 H150 120.0
C032 C022 C02Z 119.2(8)
C032 C022 N18 120.5(7)
C02Z C022 N18 120.2(7)
O00M C023 C02A 108.7(5)
O00M C023 C01N 108.7(6)
C02A C023 C01N 110.9(6)
O00M C023 H167 109.5
C02A C023 H167 109.5
C01N C023 H167 109.5
O006 C024 O00K 111.8(6)
O006 C024 C01Q 109.3(6)
O00K C024 C01Q 108.4(7)
O006 C024 H125 109.1
O00K C024 H125 109.1
C01Q C024 H125 109.1
C01X C025 C02B 118.7(8)
C01X C025 H49 120.6
C02B C025 H49 120.6
O00S C026 C02X 110.4(7)
O00S C026 C01W 103.6(8)
C02X C026 C01W 111.9(8)
O00S C026 H8 110.3
C02X C026 H8 110.3
C01W C026 H8 110.3
C03A O14 C04L 111.3(10)
O00S C028 O00W 113.7(8)
O00S C028 C03A 110.2(8)
O00W C028 C03A 108.4(9)
O00S C028 H9 108.1
O00W C028 H9 108.1
C03A C028 H9 108.1
O00K C029 C02R 106.3(8)
O00K C029 C02G 108.5(6)
C02R C029 C02G 111.7(7)
O00K C029 H97 110.1
C02R C029 H97 110.1
C02G C029 H97 110.1
O00H C02A C01A 113.9(6)
O00H C02A C023 106.8(6)
C01A C02A C023 112.1(6)
O00H C02A H168 107.9
C01A C02A H168 107.9
C023 C02A H168 107.9
C01T C02B C025 121.8(8)
C01T C02B H50 119.1
C025 C02B H50 119.1
O00G C02C H151 109.5
O00G C02C H152 109.5
H151 C02C H152 109.5
O00G C02C H153 109.5
H151 C02C H153 109.5
H152 C02C H153 109.5
C039 C02D C03I 119.9(11)
C039 C02D N017 116.7(8)
C03I C02D N017 123.3(10)
C046 C02E C02N 116.8(8)
C046 C02E P001 122.2(6)
C02N C02E P001 120.9(7)
O00V C02F C02Q 111.3(7)
O00V C02F C03H 113.0(8)
C02Q C02F C03H 110.8(7)
O00V C02F H27 107.2
C02Q C02F H27 107.2
C03H C02F H27 107.2
O00R C02G C029 112.8(6)
O00R C02G C02V 101.7(7)
C029 C02G C02V 110.1(7)
O00R C02G H98 110.7
C029 C02G H98 110.7
C02V C02G H98 110.7
C02P C02H C01Y 123.3(8)
C02P C02H H169 118.3
C01Y C02H H169 118.3
O00L C02I C020 103.9(6)
O00L C02I C02Q 112.1(7)
C020 C02I C02Q 112.7(6)
O00L C02I H28 109.3
C020 C02I H28 109.3
C02Q C02I H28 109.3
C02M C02J C021 123.2(9)
C02M C02J H154 118.4
C021 C02J H154 118.4
O007 C02K O005 113.6(5)
O007 C02K C038 107.8(7)
O005 C02K C038 108.7(6)
O007 C02K H51 108.9
O005 C02K H51 108.9
C038 C02K H51 108.9
O00I C02L O00L 111.1(6)
O00I C02L C03H 109.9(6)
O00L C02L C03H 108.2(6)
O00I C02L H45 109.2
O00L C02L H45 109.2
C03H C02L H45 109.2
C03T C02M C02J 116.0(9)
C03T C02M C04C 121.1(10)
C02J C02M C04C 122.8(10)
C02W C02N C02E 122.0(9)
C02W C02N H126 119.0
C02E C02N H126 119.0
C53 C02O C03D 119.3(9)
C53 C02O H30 120.3
C03D C02O H30 120.3
C02H C02P C51 119.8(8)
C02H C02P H170 120.1
C51 C02P H170 120.1
O00W C02Q C02F 107.6(7)
O00W C02Q C02I 109.0(7)
C02F C02Q C02I 111.0(6)
O00W C02Q H31 109.7
C02F C02Q H31 109.7
C02I C02Q H31 109.7
O17 C02R C029 110.5(7)
O17 C02R C03U 110.6(7)
C029 C02R C03U 109.4(10)
O17 C02R H99 108.8
C029 C02R H99 108.8
C03U C02R H99 108.8
C03C C02S C53 119.8(9)
C03C C02S H32 120.1
C53 C02S H32 120.1
C034 C02T C03G 119.2(11)
C034 C02T H10 120.4
C03G C02T H10 120.4
C03F C02U C51 120.3(8)
C03F C02U H171 119.9
C51 C02U H171 119.9
O01E C02V N017 124.6(10)
O01E C02V C02G 120.5(9)
N017 C02V C02G 115.0(8)
C02N C02W C043 120.2(9)
C02N C02W H127 119.9
C043 C02W H127 119.9
O00Q C02X C03O 109.2(8)
O00Q C02X C026 109.9(7)
C03O C02X C026 111.8(8)
O00Q C02X H11 108.6
C03O C02X H11 108.6
C026 C02X H11 108.6
O00F C02Y H128 109.5
O00F C02Y H129 109.5
H128 C02Y H129 109.5
O00F C02Y H130 109.5
H128 C02Y H130 109.5
H129 C02Y H130 109.5
C03M C02Z C022 121.1(9)
C03M C02Z H131 119.5
C022 C02Z H131 119.5
O00H C030 H172 109.5
O00H C030 H173 109.5
H172 C030 H173 109.5
O00H C030 H174 109.5
H172 C030 H174 109.5
H173 C030 H174 109.5
C03Z C031 C034 119.5(10)
C03Z C031 H12 120.2
C034 C031 H12 120.2
C03R C032 C022 120.1(8)
C03R C032 H132 119.9
C022 C032 H132 119.9
C03C C033 C03D 116.2(9)
C03C C033 C04F 123.7(11)
C03D C033 C04F 120.1(11)
C02T C034 C031 118.5(12)
C02T C034 N013 119.1(9)
C031 C034 N013 122.4(9)
C03E C035 N21 118.8(10)
C03E C035 H65 107.6
N21 C035 H65 107.6
C03E C035 H66 107.6
N21 C035 H66 107.6
H65 C035 H66 107.1
C01X C036 C03B 120.0(8)
C01X C036 H52 120.0
C03B C036 H52 120.0
O12 C037 C038 113.5(7)
O12 C037 C01Z 111.2(6)
C038 C037 C01Z 111.1(7)
O12 C037 H53 106.9
C038 C037 H53 106.9
C01Z C037 H53 106.9
O11 C038 C037 110.1(8)
O11 C038 C02K 112.6(7)
C037 C038 C02K 109.4(6)
O11 C038 H54 108.2
C037 C038 H54 108.2
C02K C038 H54 108.2
C02D C039 C044 118.9(9)
C02D C039 H100 120.5
C044 C039 H100 120.5
O14 C03A C03O 110.4(10)
O14 C03A C028 110.2(9)
C03O C03A C028 109.5(8)
O14 C03A H13 108.9
C03O C03A H13 108.9
C028 C03A H13 108.9
C01T C03B C036 122.0(9)
C01T C03B H55 119.0
C036 C03B H55 119.0
C033 C03C C02S 124.1(10)
C033 C03C H33 118.0
C02S C03C H33 118.0
C033 C03D C02O 121.4(10)
C033 C03D H34 119.3
C02O C03D H34 119.3
C035 C03E C048 109.1(9)
C035 C03E H67 109.9
C048 C03E H67 109.9
C035 C03E H68 109.9
C048 C03E H68 109.9
H67 C03E H68 108.3
C02U C03F C01Y 122.4(8)
C02U C03F H175 118.8
C01Y C03F H175 118.8
C042 C03G C02T 123.4(11)
C042 C03G H14 118.3
C02T C03G H14 118.3
O13 C03H C02F 108.6(7)
O13 C03H C02L 111.0(7)
C02F C03H C02L 111.4(7)
O13 C03H H35 108.6
C02F C03H H35 108.6
C02L C03H H35 108.6
C02D C03I C049 118.0(12)
C02D C03I H101 121.0
C049 C03I H101 121.0
O00N C03J H133 109.5
O00N C03J H134 109.5
H133 C03J H134 109.5
O00N C03J H135 109.5
H133 C03J H135 109.5
H134 C03J H135 109.5
O00R C03K O00Q 113.4(7)
O00R C03K C03U 111.3(9)
O00Q C03K C03U 108.1(10)
O00R C03K H102 107.9
O00Q C03K H102 107.9
C03U C03K H102 107.9
C03M C03L C03R 118.4(9)
C03M C03L C04H 121.4(11)
C03R C03L C04H 120.2(10)
C02Z C03M C03L 120.4(10)
C02Z C03M H136 119.8
C03L C03M H136 119.8
C01Y C03N H176 109.5
C01Y C03N H177 109.5
H176 C03N H177 109.5
C01Y C03N H178 109.5
H176 C03N H178 109.5
H177 C03N H178 109.5
O15 C03O C02X 112.0(8)
O15 C03O C03A 107.7(8)
C02X C03O C03A 107.0(9)
O15 C03O H15 110.0
C02X C03O H15 110.0
C03A C03O H15 110.0
C03Y C03P C04A 108.4(8)
C03Y C03P H69 110.0
C04A C03P H69 110.0
C03Y C03P H70 110.0
C04A C03P H70 110.0
H69 C03P H70 108.4
O00A C03Q H155 109.5
O00A C03Q H156 109.5
H155 C03Q H156 109.5
O00A C03Q H157 109.5
H155 C03Q H157 109.5
H156 C03Q H157 109.5
C032 C03R C03L 120.7(9)
C032 C03R H137 119.7
C03L C03R H137 119.7
C50 C03S C03T 118.9(9)
C50 C03S H158 120.5
C03T C03S H158 120.5
C02M C03T C03S 123.4(9)
C02M C03T H159 118.3
C03S C03T H159 118.3
O16 C03U C02R 106.7(10)
O16 C03U C03K 113.6(9)
C02R C03U C03K 108.5(7)
O16 C03U H103 109.3
C02R C03U H103 109.3
C03K C03U H103 109.3
C62A C61A C60A 122(3)
C62A C61A H183 119.0
C60A C61A H183 119.0
O12 C03W H56 109.5
O12 C03W H57 109.5
H56 C03W H57 109.5
O12 C03W H58 109.5
H56 C03W H58 109.5
H57 C03W H58 109.5
O00M C03X H179 109.5
O00M C03X H180 109.5
H179 C03X H180 109.5
O00M C03X H181 109.5
H179 C03X H181 109.5
H180 C03X H181 109.5
C03P C03Y N21 115.0(7)
C03P C03Y H71 108.5
N21 C03Y H71 108.5
C03P C03Y H72 108.5
N21 C03Y H72 108.5
H71 C03Y H72 107.5
C031 C03Z C042 124.7(12)
C031 C03Z H16 117.7
C042 C03Z H16 117.7
C01T C040 H59 109.5
C01T C040 H60 109.5
H59 C040 H60 109.5
C01T C040 H61 109.5
H59 C040 H61 109.5
H60 C040 H61 109.5
C043 C041 C046 120.1(11)
C043 C041 H138 119.9
C046 C041 H138 119.9
C03Z C042 C03G 114.8(13)
C03Z C042 C04X 123.2(14)
C03G C042 C04X 121.9(13)
C041 C043 C02W 119.2(9)
C041 C043 H139 120.4
C02W C043 H139 120.4
C047 C044 C039 124.3(12)
C047 C044 H104 117.9
C039 C044 H104 117.9
O00V C045 H36 109.5
O00V C045 H37 109.5
H36 C045 H37 109.5
O00V C045 H38 109.5
H36 C045 H38 109.5
H37 C045 H38 109.5
C041 C046 C02E 121.6(9)
C041 C046 H140 119.2
C02E C046 H140 119.2
C044 C047 C049 115.5(13)
C044 C047 C04W 123.3(14)
C049 C047 C04W 121.2(13)
C04O C048 C03E 111.2(11)
C04O C048 H73 109.4
C03E C048 H73 109.4
C04O C048 H74 109.4
C03E C048 H74 109.4
H73 C048 H74 108.0
C047 C049 C03I 123.4(12)
C047 C049 H105 118.3
C03I C049 H105 118.3
C04M C04A C03P 114.3(11)
C04M C04A H106 108.7
C03P C04A H106 108.7
C04M C04A H107 108.7
C03P C04A H107 108.7
H106 C04A H107 107.6
C61A C60A C59A 98(4)
C61A C60A H184 131.0
C59A C60A H184 131.0
C02M C04C H160 109.5
C02M C04C H161 109.5
H160 C04C H161 109.5
C02M C04C H162 109.5
H160 C04C H162 109.5
H161 C04C H162 109.5
C63A C62A C61A 141(3)
C63A C62A H185 109.7
C61A C62A H185 109.7
O15 C04E H17 109.5
O15 C04E H18 109.5
H17 C04E H18 109.5
O15 C04E H19 109.5
H17 C04E H19 109.5
H18 C04E H19 109.5
C033 C04F H39 109.5
C033 C04F H40 109.5
H39 C04F H40 109.5
C033 C04F H41 109.5
H39 C04F H41 109.5
H40 C04F H41 109.5
O13 C04G H42 109.5
O13 C04G H43 109.5
H42 C04G H43 109.5
O13 C04G H44 109.5
H42 C04G H44 109.5
H43 C04G H44 109.5
C03L C04H H141 109.5
C03L C04H H142 109.5
H141 C04H H142 109.5
C03L C04H H143 109.5
H141 C04H H143 109.5
H142 C04H H143 109.5
O11 C04I H62 109.5
O11 C04I H63 109.5
H62 C04I H63 109.5
O11 C04I H64 109.5
H62 C04I H64 109.5
H63 C04I H64 109.5
N21 C65B C66B 114.6(15)
N21 C65B H198 108.6
C66B C65B H198 108.6
N21 C65B H199 108.6
C66B C65B H199 108.6
H198 C65B H199 107.6
C62A C63A C64A 101(3)
C62A C63A H197 129.5
C64A C63A H197 129.5
O14 C04L H20 109.5
O14 C04L H21 109.5
H20 C04L H21 109.5
O14 C04L H22 109.5
H20 C04L H22 109.5
H21 C04L H22 109.5
C04A C04M H108 109.5
C04A C04M H109 109.5
H108 C04M H109 109.5
C04A C04M H110 109.5
H108 C04M H110 109.5
H109 C04M H110 109.5
C67B C68B H244 109.5
C67B C68B H245 109.5
H244 C68B H245 109.5
C67B C68B H246 109.5
H244 C68B H246 109.5
H245 C68B H246 109.5
C048 C04O H80 109.5
C048 C04O H81 109.5
H80 C04O H81 109.5
C048 C04O H82 109.5
H80 C04O H82 109.5
H81 C04O H82 109.5
C63A C64A C59A 118(4)
C63A C64A H195 121.2
C59A C64A H195 121.2
C65B C66B C67B 106.9(14)
C65B C66B H203 110.3
C67B C66B H203 110.3
C65B C66B H204 110.3
C67B C66B H204 110.3
H203 C66B H204 108.6
O16 C69 H111 109.5
O16 C69 H112 109.5
H111 C69 H112 109.5
O16 C69 H113 109.5
H111 C69 H113 109.5
H112 C69 H113 109.5
O17 C04S H114 109.5
O17 C04S H115 109.5
H114 C04S H115 109.5
O17 C04S H116 109.5
H114 C04S H116 109.5
H115 C04S H116 109.5
C047 C04W H117 109.5
C047 C04W H118 109.5
H117 C04W H118 109.5
C047 C04W H119 109.5
H117 C04W H119 109.5
H118 C04W H119 109.5
C042 C04X H23 109.5
C042 C04X H24 109.5
H23 C04X H24 109.5
C042 C04X H25 109.5
H23 C04X H25 109.5
H24 C04X H25 109.5
C64A C59A C60A 140(5)
C64A C59A H196 110.2
C60A C59A H196 110.2
C66B C67B C68B 107.1(14)
C66B C67B H205 110.3
C68B C67B H205 110.3
C66B C67B H206 110.3
C68B C67B H206 110.3
H205 C67B H206 108.6
N21 C55A C56A 109.8(16)
N21 C55A H207 109.7
C56A C55A H207 109.7
N21 C55A H208 109.7
C56A C55A H208 109.7
H207 C55A H208 108.2
C58A C57A C56A 102.8(14)
C58A C57A H209 111.2
C56A C57A H209 111.2
C58A C57A H210 111.2
C56A C57A H210 111.2
H209 C57A H210 109.1
C55A C56A C57A 104.8(14)
C55A C56A H211 110.8
C57A C56A H211 110.8
C55A C56A H212 110.8
C57A C56A H212 110.8
H211 C56A H212 108.9
C57A C58A H247 109.5
C57A C58A H248 109.5
H247 C58A H248 109.5
C57A C58A H249 109.5
H247 C58A H249 109.5
H248 C58A H249 109.5
C59B C64B C63B 124(2)
C59B C64B H189 118.2
C63B C64B H189 118.2
C62B C63B C64B 113(3)
C62B C63B H190 123.4
C64B C63B H190 123.4
C61B C62B C63B 121(3)
C61B C62B H191 119.4
C63B C62B H191 119.4
C60B C59B C64B 120.5(16)
C60B C59B H192 119.7
C64B C59B H192 119.7
C60B C61B C62B 126(3)
C60B C61B H193 117.1
C62B C61B H193 117.1
C59B C60B C61B 115(2)
C59B C60B H194 122.3
C61B C60B H194 122.3
C67A C66A C65A 118.1(17)
C67A C66A H216 107.8
C65A C66A H216 107.8
C67A C66A H217 107.8
C65A C66A H217 107.8
H216 C66A H217 107.1
C57B C58B H250 109.5
C57B C58B H251 109.5
H250 C58B H251 109.5
C57B C58B H252 109.5
H250 C58B H252 109.5
H251 C58B H252 109.5
C67A C68A H253 109.5
C67A C68A H254 109.5
H253 C68A H254 109.5
C67A C68A H255 109.5
H253 C68A H255 109.5
H254 C68A H255 109.5
C56B C55B N21 128(2)
C56B C55B H237 105.3
N21 C55B H237 105.3
C56B C55B H238 105.3
N21 C55B H238 105.3
H237 C55B H238 106.0
C58B C57B C56B 93.4(17)
C58B C57B H239 113.0
C56B C57B H239 113.0
C58B C57B H240 113.0
C56B C57B H240 113.0
H239 C57B H240 110.4
C68A C67A C66A 122(2)
C68A C67A H230 106.9
C66A C67A H230 106.9
C68A C67A H231 106.9
C66A C67A H231 106.9
H230 C67A H231 106.7
C66A C65A N21 115.5(13)
C66A C65A H232 108.4
N21 C65A H232 108.4
C66A C65A H233 108.4
N21 C65A H233 108.4
H232 C65A H233 107.5
C55B C56B C57B 103.7(19)
C55B C56B H241 111.0
C57B C56B H241 111.0
C55B C56B H242 111.0
C57B C56B H242 111.0
H241 C56B H242 109.0
P001 O18 H243 109.5

loop_
_geom_bond_atom_site_label_1
_geom_bond_atom_site_label_2
_geom_bond_distance
P001 O002 1.489(5)
P001 O00E 1.496(5)
P001 O18 1.597(5)
P001 C02E 1.796(8)
O003 C01J 1.415(8)
O003 C01M 1.445(8)
O004 C01A 1.428(9)
O004 C018 1.440(8)
O005 C02K 1.411(9)
O005 C01L 1.448(9)
O006 C024 1.402(9)
O006 C01I 1.426(8)
O007 C02K 1.399(9)
O007 C01N 1.446(9)
O008 C01G 1.232(9)
O009 C01J 1.417(8)
O009 C01V 1.426(8)
O00A C01R 1.418(8)
O00A C03Q 1.426(10)
O00B C01O 1.243(8)
O00C C01A 1.409(8)
O00C C01H 1.429(8)
O00D C016 1.211(8)
O00F C01F 1.414(8)
O00F C02Y 1.444(10)
O00G C019 1.417(8)
O00G C02C 1.431(9)
O00H C02A 1.420(9)
O00H C030 1.433(9)
O00I C02L 1.417(9)
O00I C01Z 1.449(9)
O00K C024 1.407(9)
O00K C029 1.423(9)
O00L C02I 1.436(9)
O00L C02L 1.440(9)
O00M C03X 1.401(11)
O00M C023 1.435(9)
O00N C03J 1.428(10)
O00N C01Q 1.441(9)
O00O C020 1.236(9)
O00P C01K 1.237(8)
O00Q C03K 1.414(12)
O00Q C02X 1.436(10)
O00R C03K 1.409(14)
O00R C02G 1.437(9)
O00S C028 1.388(13)
O00S C026 1.438(9)
N20 C01K 1.353(9)
N20 C51 1.404(9)
N20 H163 0.8800
N19 C016 1.354(10)
N19 C50 1.433(10)
N19 H144 0.8800
O00V C045 1.393(12)
O00V C02F 1.423(10)
O00W C028 1.426(11)
O00W C02Q 1.442(10)
N18 C01G 1.347(9)
N18 C022 1.408(10)
N18 H120 0.8800
N00Y C020 1.323(11)
N00Y C53 1.411(10)
N00Y H26 0.8800
O11 C038 1.384(10)
O11 C04I 1.427(12)
O010 C01W 1.215(10)
O13 C04G 1.369(13)
O13 C03H 1.406(10)
O12 C03W 1.404(12)
O12 C037 1.418(10)
N013 C01W 1.304(11)
N013 C034 1.429(13)
N013 H7 0.8800
O15 C04E 1.426(13)
O15 C03O 1.427(11)
C51 C02U 1.378(11)
C51 C02P 1.389(11)
C016 C01M 1.527(10)
N017 C02V 1.354(11)
N017 C02D 1.419(12)
N017 H96 0.8800
C018 C01N 1.495(11)
C018 C01K 1.508(11)
C018 H164 1.0000
C019 C01R 1.502(10)
C019 C01H 1.544(10)
C019 H145 1.0000
C01A C02A 1.517(11)
C01A H165 1.0000
C53 C02O 1.367(12)
C53 C02S 1.380(12)
N01C C01O 1.330(10)
N01C C01X 1.440(10)
N01C H46 0.8800
C50 C03S 1.359(12)
C50 C021 1.380(12)
O01E C02V 1.222(10)
C01F C01Q 1.512(10)
C01F C01V 1.528(10)
C01F H121 1.0000
C01G C01I 1.516(11)
C01H C01M 1.528(10)
C01H H146 1.0000
C01I C01V 1.527(10)
C01I H122 1.0000
C01J C01R 1.495(10)
C01J H147 1.0000
C01L C01O 1.493(11)
C01L C01Z 1.530(11)
C01L H47 1.0000
C01M H148 1.0000
C01N C023 1.525(11)
C01N H166 1.0000
O16 C69 1.350(12)
O16 C03U 1.422(15)
C01Q C024 1.514(11)
C01Q H123 1.0000
C01R H149 1.0000
O17 C02R 1.438(11)
O17 C04S 1.451(19)
C01T C03B 1.368(12)
C01T C02B 1.380(13)
C01T C040 1.501(13)
N21 C65B 1.336(17)
N21 C55A 1.437(18)
N21 C03Y 1.496(11)
N21 C035 1.553(12)
N21 C55B 1.566(19)
N21 C65A 1.680(18)
C01V H124 1.0000
C01W C026 1.547(14)
C01X C036 1.355(12)
C01X C025 1.375(11)
C01Y C02H 1.373(12)
C01Y C03F 1.385(12)
C01Y C03N 1.506(12)
C01Z C037 1.530(11)
C01Z H48 1.0000
C020 C02I 1.526(11)
C021 C02J 1.369(12)
C021 H150 0.9500
C022 C032 1.372(11)
C022 C02Z 1.390(12)
C023 C02A 1.520(10)
C023 H167 1.0000
C024 H125 1.0000
C025 C02B 1.387(12)
C025 H49 0.9500
C026 C02X 1.517(13)
C026 H8 1.0000
O14 C03A 1.422(13)
O14 C04L 1.458(13)
C028 C03A 1.534(14)
C028 H9 1.0000
C029 C02R 1.502(14)
C029 C02G 1.519(12)
C029 H97 1.0000
C02A H168 1.0000
C02B H50 0.9500
C02C H151 0.9800
C02C H152 0.9800
C02C H153 0.9800
C02D C039 1.378(13)
C02D C03I 1.388(14)
C02E C046 1.378(12)
C02E C02N 1.395(11)
C02F C02Q 1.493(12)
C02F C03H 1.514(12)
C02F H27 1.0000
C02G C02V 1.527(14)
C02G H98 1.0000
C02H C02P 1.366(12)
C02H H169 0.9500
C02I C02Q 1.535(12)
C02I H28 1.0000
C02J C02M 1.357(14)
C02J H154 0.9500
C02K C038 1.541(12)
C02K H51 1.0000
C02L C03H 1.527(12)
C02L H45 1.0000
C02M C03T 1.339(14)
C02M C04C 1.495(13)
C02N C02W 1.344(13)
C02N H126 0.9500
C02O C03D 1.401(14)
C02O H30 0.9500
C02P H170 0.9500
C02Q H31 1.0000
C02R C03U 1.514(12)
C02R H99 1.0000
C02S C03C 1.356(13)
C02S H32 0.9500
C02T C034 1.371(14)
C02T C03G 1.392(16)
C02T H10 0.9500
C02U C03F 1.373(13)
C02U H171 0.9500
C02W C043 1.386(14)
C02W H127 0.9500
C02X C03O 1.476(15)
C02X H11 1.0000
C02Y H128 0.9800
C02Y H129 0.9800
C02Y H130 0.9800
C02Z C03M 1.359(14)
C02Z H131 0.9500
C030 H172 0.9800
C030 H173 0.9800
C030 H174 0.9800
C031 C03Z 1.356(16)
C031 C034 1.407(14)
C031 H12 0.9500
C032 C03R 1.370(12)
C032 H132 0.9500
C033 C03C 1.349(15)
C033 C03D 1.394(15)
C033 C04F 1.518(15)
C035 C03E 1.430(15)
C035 H65 0.9900
C035 H66 0.9900
C036 C03B 1.375(12)
C036 H52 0.9500
C037 C038 1.511(12)
C037 H53 1.0000
C038 H54 1.0000
C039 C044 1.378(14)
C039 H100 0.9500
C03A C03O 1.511(13)
C03A H13 1.0000
C03B H55 0.9500
C03C H33 0.9500
C03D H34 0.9500
C03E C048 1.555(16)
C03E H67 0.9900
C03E H68 0.9900
C03F H175 0.9500
C03G C042 1.390(18)
C03G H14 0.9500
C03H H35 1.0000
C03I C049 1.41(2)
C03I H101 0.9500
C03J H133 0.9800
C03J H134 0.9800
C03J H135 0.9800
C03K C03U 1.529(14)
C03K H102 1.0000
C03L C03M 1.381(14)
C03L C03R 1.403(14)
C03L C04H 1.508(14)
C03M H136 0.9500
C03N H176 0.9800
C03N H177 0.9800
C03N H178 0.9800
C03O H15 1.0000
C03P C03Y 1.477(13)
C03P C04A 1.567(14)
C03P H69 0.9900
C03P H70 0.9900
C03Q H155 0.9800
C03Q H156 0.9800
C03Q H157 0.9800
C03R H137 0.9500
C03S C03T 1.407(14)
C03S H158 0.9500
C03T H159 0.9500
C03U H103 1.0000
C61A C62A 1.37(2)
C61A C60A 1.38(3)
C61A H183 0.9500
C03W H56 0.9800
C03W H57 0.9800
C03W H58 0.9800
C03X H179 0.9800
C03X H180 0.9800
C03X H181 0.9800
C03Y H71 0.9900
C03Y H72 0.9900
C03Z C042 1.362(16)
C03Z H16 0.9500
C040 H59 0.9800
C040 H60 0.9800
C040 H61 0.9800
C041 C043 1.366(14)
C041 C046 1.374(14)
C041 H138 0.9500
C042 C04X 1.51(2)
C043 H139 0.9500
C044 C047 1.367(15)
C044 H104 0.9500
C045 H36 0.9800
C045 H37 0.9800
C045 H38 0.9800
C046 H140 0.9500
C047 C049 1.37(2)
C047 C04W 1.516(19)
C048 C04O 1.470(15)
C048 H73 0.9900
C048 H74 0.9900
C049 H105 0.9500
C04A C04M 1.404(17)
C04A H106 0.9900
C04A H107 0.9900
C60A C59A 1.43(3)
C60A H184 0.9500
C04C H160 0.9800
C04C H161 0.9800
C04C H162 0.9800
C62A C63A 1.36(3)
C62A H185 0.9500
C04E H17 0.9800
C04E H18 0.9800
C04E H19 0.9800
C04F H39 0.9800
C04F H40 0.9800
C04F H41 0.9800
C04G H42 0.9800
C04G H43 0.9800
C04G H44 0.9800
C04H H141 0.9800
C04H H142 0.9800
C04H H143 0.9800
C04I H62 0.9800
C04I H63 0.9800
C04I H64 0.9800
C65B C66B 1.487(19)
C65B H198 0.9900
C65B H199 0.9900
C63A C64A 1.39(3)
C63A H197 0.9500
C04L H20 0.9800
C04L H21 0.9800
C04L H22 0.9800
C04M H108 0.9800
C04M H109 0.9800
C04M H110 0.9800
C68B C67B 1.66(2)
C68B H244 0.9800
C68B H245 0.9800
C68B H246 0.9800
C04O H80 0.9800
C04O H81 0.9800
C04O H82 0.9800
C64A C59A 1.41(3)
C64A H195 0.9500
C66B C67B 1.498(19)
C66B H203 0.9900
C66B H204 0.9900
C69 H111 0.9800
C69 H112 0.9800
C69 H113 0.9800
C04S H114 0.9800
C04S H115 0.9800
C04S H116 0.9800
C04W H117 0.9800
C04W H118 0.9800
C04W H119 0.9800
C04X H23 0.9800
C04X H24 0.9800
C04X H25 0.9800
C59A H196 0.9500
C67B H205 0.9900
C67B H206 0.9900
C55A C56A 1.50(2)
C55A H207 0.9900
C55A H208 0.9900
C57A C58A 1.50(2)
C57A C56A 1.60(2)
C57A H209 0.9900
C57A H210 0.9900
C56A H211 0.9900
C56A H212 0.9900
C58A H247 0.9800
C58A H248 0.9800
C58A H249 0.9800
C64B C59B 1.41(2)
C64B C63B 1.42(2)
C64B H189 0.9500
C63B C62B 1.38(2)
C63B H190 0.9500
C62B C61B 1.36(2)
C62B H191 0.9500
C59B C60B 1.34(2)
C59B H192 0.9500
C61B C60B 1.36(2)
C61B H193 0.9500
C60B H194 0.9500
C66A C67A 1.48(2)
C66A C65A 1.497(19)
C66A H216 0.9900
C66A H217 0.9900
C58B C57B 1.47(2)
C58B H250 0.9800
C58B H251 0.9800
C58B H252 0.9800
C68A C67A 1.43(2)
C68A H253 0.9800
C68A H254 0.9800
C68A H255 0.9800
C55B C56B 1.35(2)
C55B H237 0.9900
C55B H238 0.9900
C57B C56B 1.77(3)
C57B H239 0.9900
C57B H240 0.9900
C67A H230 0.9900
C67A H231 0.9900
C65A H232 0.9900
C65A H233 0.9900
C56B H241 0.9900
C56B H242 0.9900
O18 H243 0.8400

loop_
_geom_torsion_atom_site_label_1
_geom_torsion_atom_site_label_2
_geom_torsion_atom_site_label_3
_geom_torsion_atom_site_label_4
_geom_torsion
C01K N20 C51 C02U -6.5(12)
C01K N20 C51 C02P 170.7(8)
C50 N19 C016 O00D 2.7(12)
C50 N19 C016 C01M -173.9(7)
C01A O004 C018 C01N 63.2(7)
C01A O004 C018 C01K -176.9(5)
C02C O00G C019 C01R -113.3(7)
C02C O00G C019 C01H 124.1(6)
C01H O00C C01A O004 158.4(5)
C01H O00C C01A C02A -83.2(7)
C018 O004 C01A O00C 56.6(7)
C018 O004 C01A C02A -65.5(6)
C020 N00Y C53 C02O -153.6(8)
C020 N00Y C53 C02S 28.0(11)
C016 N19 C50 C03S 21.2(13)
C016 N19 C50 C021 -161.7(7)
C02Y O00F C01F C01Q -103.1(7)
C02Y O00F C01F C01V 137.0(6)
C022 N18 C01G O008 4.5(11)
C022 N18 C01G C01I -177.1(6)
C01A O00C C01H C01M -95.1(7)
C01A O00C C01H C019 147.5(6)
O00G C019 C01H O00C -64.8(7)
C01R C019 C01H O00C 171.6(5)
O00G C019 C01H C01M 176.7(6)
C01R C019 C01H C01M 53.1(7)
C024 O006 C01I C01G 178.7(5)
C024 O006 C01I C01V 57.8(7)
O008 C01G C01I O006 -73.2(8)
N18 C01G C01I O006 108.4(7)
O008 C01G C01I C01V 48.5(9)
N18 C01G C01I C01V -129.9(6)
C01M O003 C01J O009 57.3(7)
C01M O003 C01J C01R -60.1(7)
C01V O009 C01J O003 81.8(7)
C01V O009 C01J C01R -158.1(6)
C51 N20 C01K O00P 4.7(12)
C51 N20 C01K C018 -171.7(7)
O004 C018 C01K O00P -68.3(8)
C01N C018 C01K O00P 50.6(9)
O004 C018 C01K N20 108.2(7)
C01N C018 C01K N20 -132.8(7)
C02K O005 C01L C01O 174.4(6)
C02K O005 C01L C01Z 55.9(7)
C01J O003 C01M C016 -178.0(6)
C01J O003 C01M C01H 59.6(7)
O00D C016 C01M O003 -89.9(8)
N19 C016 C01M O003 86.8(7)
O00D C016 C01M C01H 29.6(10)
N19 C016 C01M C01H -153.6(6)
O00C C01H C01M O003 -169.1(5)
C019 C01H C01M O003 -54.5(7)
O00C C01H C01M C016 75.7(7)
C019 C01H C01M C016 -169.7(6)
C02K O007 C01N C018 -91.8(7)
C02K O007 C01N C023 145.2(6)
O004 C018 C01N O007 -170.0(5)
C01K C018 C01N O007 74.8(7)
O004 C018 C01N C023 -51.5(7)
C01K C018 C01N C023 -166.6(6)
C01X N01C C01O O00B 4.7(12)
C01X N01C C01O C01L -169.9(7)
O005 C01L C01O O00B 151.5(7)
C01Z C01L C01O O00B -89.6(8)
O005 C01L C01O N01C -33.9(8)
C01Z C01L C01O N01C 85.0(8)
C03J O00N C01Q C01F -177.5(6)
C03J O00N C01Q C024 63.1(8)
O00F C01F C01Q O00N 62.4(7)
C01V C01F C01Q O00N -177.9(5)
O00F C01F C01Q C024 -175.3(6)
C01V C01F C01Q C024 -55.6(8)
C03Q O00A C01R C01J 145.4(7)
C03Q O00A C01R C019 -91.3(8)
O003 C01J C01R O00A -178.4(5)
O009 C01J C01R O00A 62.2(7)
O003 C01J C01R C019 56.7(7)
O009 C01J C01R C019 -62.7(7)
O00G C019 C01R O00A 62.4(8)
C01H C019 C01R O00A -176.1(6)
O00G C019 C01R C01J -175.7(5)
C01H C019 C01R C01J -54.2(7)
C01J O009 C01V C01I -150.9(5)
C01J O009 C01V C01F 88.6(7)
O006 C01I C01V O009 -168.8(5)
C01G C01I C01V O009 72.9(7)
O006 C01I C01V C01F -49.7(8)
C01G C01I C01V C01F -167.9(6)
O00F C01F C01V O009 -73.6(7)
C01Q C01F C01V O009 164.7(5)
O00F C01F C01V C01I 170.6(6)
C01Q C01F C01V C01I 49.0(8)
C034 N013 C01W O010 1.7(14)
C034 N013 C01W C026 -178.0(7)
C01O N01C C01X C036 -105.2(9)
C01O N01C C01X C025 79.9(10)
C02L O00I C01Z C01L -139.4(6)
C02L O00I C01Z C037 97.6(7)
O005 C01L C01Z O00I -167.9(5)
C01O C01L C01Z O00I 74.8(7)
O005 C01L C01Z C037 -47.3(8)
C01O C01L C01Z C037 -164.6(6)
C53 N00Y C020 O00O 4.4(12)
C53 N00Y C020 C02I -175.4(6)
C03S C50 C021 C02J 0.1(12)
N19 C50 C021 C02J -177.1(7)
C01G N18 C022 C032 -124.8(8)
C01G N18 C022 C02Z 57.2(10)
C03X O00M C023 C02A -117.8(7)
C03X O00M C023 C01N 121.4(7)
O007 C01N C023 O00M -74.5(6)
C018 C01N C023 O00M 164.3(6)
O007 C01N C023 C02A 166.1(5)
C018 C01N C023 C02A 44.9(7)
C01I O006 C024 O00K 54.9(7)
C01I O006 C024 C01Q -65.2(7)
C029 O00K C024 O006 105.3(7)
C029 O00K C024 C01Q -134.1(7)
O00N C01Q C024 O006 -178.4(6)
C01F C01Q C024 O006 64.5(8)
O00N C01Q C024 O00K 59.5(8)
C01F C01Q C024 O00K -57.7(8)
C036 C01X C025 C02B 0.3(11)
N01C C01X C025 C02B 175.1(7)
C028 O00S C026 C02X 58.2(9)
C028 O00S C026 C01W 178.1(6)
O010 C01W C026 O00S -72.8(9)
N013 C01W C026 O00S 106.8(7)
O010 C01W C026 C02X 46.1(10)
N013 C01W C026 C02X -134.2(7)
C026 O00S C028 O00W 61.3(8)
C026 O00S C028 C03A -60.6(8)
C02Q O00W C028 O00S 110.0(8)
C02Q O00W C028 C03A -127.1(8)
C024 O00K C029 C02R 133.3(7)
C024 O00K C029 C02G -106.4(8)
C030 O00H C02A C01A 73.2(7)
C030 O00H C02A C023 -162.5(6)
O00C C01A C02A O00H 61.6(8)
O004 C01A C02A O00H 179.0(5)
O00C C01A C02A C023 -59.9(8)
O004 C01A C02A C023 57.5(7)
O00M C023 C02A O00H 67.3(7)
C01N C023 C02A O00H -173.3(5)
O00M C023 C02A C01A -167.3(6)
C01N C023 C02A C01A -47.9(8)
C03B C01T C02B C025 -0.1(12)
C040 C01T C02B C025 -179.1(7)
C01X C025 C02B C01T -0.8(11)
C02V N017 C02D C039 170.9(8)
C02V N017 C02D C03I -6.5(13)
O002 P001 C02E C046 63.9(8)
O00E P001 C02E C046 -164.6(7)
O18 P001 C02E C046 -52.2(8)
O002 P001 C02E C02N -113.6(7)
O00E P001 C02E C02N 17.9(7)
O18 P001 C02E C02N 130.2(7)
C045 O00V C02F C02Q -65.8(11)
C045 O00V C02F C03H 59.5(10)
C03K O00R C02G C029 55.2(10)
C03K O00R C02G C02V 173.0(6)
O00K C029 C02G O00R -168.4(8)
C02R C029 C02G O00R -51.5(10)
O00K C029 C02G C02V 78.8(8)
C02R C029 C02G C02V -164.3(7)
C03F C01Y C02H C02P 1.1(14)
C03N C01Y C02H C02P -178.7(9)
C02L O00L C02I C020 178.7(6)
C02L O00L C02I C02Q 56.7(8)
O00O C020 C02I O00L -92.6(8)
N00Y C020 C02I O00L 87.2(8)
O00O C020 C02I C02Q 29.1(10)
N00Y C020 C02I C02Q -151.2(7)
C50 C021 C02J C02M -0.3(13)
C01N O007 C02K O005 99.5(7)
C01N O007 C02K C038 -140.0(6)
C01L O005 C02K O007 57.8(8)
C01L O005 C02K C038 -62.1(8)
C01Z O00I C02L O00L 95.0(7)
C01Z O00I C02L C03H -145.3(7)
C02I O00L C02L O00I 61.6(8)
C02I O00L C02L C03H -59.1(8)
C021 C02J C02M C03T 0.4(14)
C021 C02J C02M C04C 176.7(9)
C046 C02E C02N C02W 1.3(13)
P001 C02E C02N C02W 179.0(7)
C02S C53 C02O C03D -0.9(12)
N00Y C53 C02O C03D -179.3(7)
C01Y C02H C02P C51 -0.6(15)
C02U C51 C02P C02H 0.6(13)
N20 C51 C02P C02H -176.8(8)
C028 O00W C02Q C02F 155.1(8)
C028 O00W C02Q C02I -84.5(9)
O00V C02F C02Q O00W -63.5(8)
C03H C02F C02Q O00W 169.9(7)
O00V C02F C02Q C02I 177.4(7)
C03H C02F C02Q C02I 50.8(9)
O00L C02I C02Q O00W -169.4(6)
C020 C02I C02Q O00W 73.8(8)
O00L C02I C02Q C02F -51.0(9)
C020 C02I C02Q C02F -167.9(7)
C04S O17 C02R C029 125.3(10)
C04S O17 C02R C03U -113.4(11)
O00K C029 C02R O17 -67.4(9)
C02G C029 C02R O17 174.4(7)
O00K C029 C02R C03U 170.6(6)
C02G C029 C02R C03U 52.4(9)
C02O C53 C02S C03C 1.5(12)
N00Y C53 C02S C03C 179.8(8)
C02P C51 C02U C03F -1.2(14)
N20 C51 C02U C03F 176.0(9)
C02D N017 C02V O01E 3.2(13)
C02D N017 C02V C02G -175.4(7)
O00R C02G C02V O01E -76.6(9)
C029 C02G C02V O01E 43.2(9)
O00R C02G C02V N017 102.1(7)
C029 C02G C02V N017 -138.2(7)
C02E C02N C02W C043 0.2(15)
C03K O00Q C02X C03O 134.7(9)
C03K O00Q C02X C026 -102.2(10)
O00S C026 C02X O00Q -178.0(8)
C01W C026 C02X O00Q 67.2(10)
O00S C026 C02X C03O -56.5(10)
C01W C026 C02X C03O -171.3(7)
C032 C022 C02Z C03M 1.4(13)
N18 C022 C02Z C03M 179.4(8)
C02Z C022 C032 C03R -1.8(11)
N18 C022 C032 C03R -179.8(7)
C03G C02T C034 C031 -0.7(13)
C03G C02T C034 N013 178.1(8)
C03Z C031 C034 C02T 0.3(13)
C03Z C031 C034 N013 -178.4(9)
C01W N013 C034 C02T 136.8(8)
C01W N013 C034 C031 -44.5(12)
C65B N21 C035 C03E 172.8(14)
C55A N21 C035 C03E 86.9(13)
C03Y N21 C035 C03E -51.0(12)
C55B N21 C035 C03E 51.2(14)
C65A N21 C035 C03E -166.5(11)
C025 C01X C036 C03B 0.9(12)
N01C C01X C036 C03B -173.8(7)
C03W O12 C037 C038 44.6(10)
C03W O12 C037 C01Z -81.6(9)
O00I C01Z C037 O12 -63.7(8)
C01L C01Z C037 O12 176.9(7)
O00I C01Z C037 C038 168.8(6)
C01L C01Z C037 C038 49.4(9)
C04I O11 C038 C037 -172.7(8)
C04I O11 C038 C02K 64.8(10)
O12 C037 C038 O11 55.6(9)
C01Z C037 C038 O11 -178.2(6)
O12 C037 C038 C02K 179.8(7)
C01Z C037 C038 C02K -54.0(9)
O007 C02K C038 O11 58.3(9)
O005 C02K C038 O11 -178.2(7)
O007 C02K C038 C037 -64.4(8)
O005 C02K C038 C037 59.1(9)
C03I C02D C039 C044 -1.4(13)
N017 C02D C039 C044 -178.9(8)
C04L O14 C03A C03O -135.5(8)
C04L O14 C03A C028 103.5(9)
O00S C028 C03A O14 -177.6(7)
O00W C028 C03A O14 57.4(10)
O00S C028 C03A C03O 60.8(11)
O00W C028 C03A C03O -64.2(12)
C02B C01T C03B C036 1.4(13)
C040 C01T C03B C036 -179.6(8)
C01X C036 C03B C01T -1.8(13)
C03D C033 C03C C02S -0.7(14)
C04F C033 C03C C02S -178.3(9)
C53 C02S C03C C033 -0.7(14)
C03C C033 C03D C02O 1.3(13)
C04F C033 C03D C02O 179.0(8)
C53 C02O C03D C033 -0.5(13)
N21 C035 C03E C048 162.5(8)
C51 C02U C03F C01Y 1.8(16)
C02H C01Y C03F C02U -1.6(14)
C03N C01Y C03F C02U 178.2(9)
C034 C02T C03G C042 0.1(15)
C04G O13 C03H C02F -147.4(9)
C04G O13 C03H C02L 89.8(10)
O00V C02F C03H O13 56.2(8)
C02Q C02F C03H O13 -178.1(6)
O00V C02F C03H C02L 178.8(6)
C02Q C02F C03H C02L -55.5(9)
O00I C02L C03H O13 57.5(9)
O00L C02L C03H O13 179.0(6)
O00I C02L C03H C02F -63.7(8)
O00L C02L C03H C02F 57.8(8)
C039 C02D C03I C049 0.9(15)
N017 C02D C03I C049 178.2(10)
C02G O00R C03K O00Q 62.0(9)
C02G O00R C03K C03U -60.2(9)
C02X O00Q C03K O00R 110.4(8)
C02X O00Q C03K C03U -125.7(8)
C022 C02Z C03M C03L 1.3(15)
C03R C03L C03M C02Z -3.4(14)
C04H C03L C03M C02Z 177.9(9)
C04E O15 C03O C02X 115.3(10)
C04E O15 C03O C03A -127.2(10)
O00Q C02X C03O O15 -63.9(9)
C026 C02X C03O O15 174.2(6)
O00Q C02X C03O C03A 178.2(6)
C026 C02X C03O C03A 56.3(9)
O14 C03A C03O O15 60.4(11)
C028 C03A C03O O15 -178.1(9)
O14 C03A C03O C02X -178.9(7)
C028 C03A C03O C02X -57.4(11)
C022 C032 C03R C03L -0.4(12)
C03M C03L C03R C032 3.0(13)
C04H C03L C03R C032 -178.3(8)
C021 C50 C03S C03T 0.0(15)
N19 C50 C03S C03T 177.0(9)
C02J C02M C03T C03S -0.4(16)
C04C C02M C03T C03S -176.7(11)
C50 C03S C03T C02M 0.2(18)
C69 O16 C03U C02R -156.2(10)
C69 O16 C03U C03K 84.3(13)
O17 C02R C03U O16 59.1(11)
C029 C02R C03U O16 -179.0(7)
O17 C02R C03U C03K -178.1(10)
C029 C02R C03U C03K -56.1(12)
O00R C03K C03U O16 179.5(7)
O00Q C03K C03U O16 54.3(10)
O00R C03K C03U C02R 61.0(12)
O00Q C03K C03U C02R -64.2(12)
C04A C03P C03Y N21 -173.5(9)
C65B N21 C03Y C03P 77.7(14)
C55A N21 C03Y C03P 176.9(13)
C035 N21 C03Y C03P -52.6(12)
C55B N21 C03Y C03P -167.5(12)
C65A N21 C03Y C03P 60.8(12)
C034 C031 C03Z C042 0.7(16)
C031 C03Z C042 C03G -1.2(16)
C031 C03Z C042 C04X 175.0(12)
C02T C03G C042 C03Z 0.8(16)
C02T C03G C042 C04X -175.5(11)
C046 C041 C043 C02W 0.9(19)
C02N C02W C043 C041 -1.4(17)
C02D C039 C044 C047 1.6(15)
C043 C041 C046 C02E 1(2)
C02N C02E C046 C041 -1.7(16)
P001 C02E C046 C041 -179.4(10)
C039 C044 C047 C049 -1.0(17)
C039 C044 C047 C04W -180.0(11)
C035 C03E C048 C04O 176.3(10)
C044 C047 C049 C03I 0(2)
C04W C047 C049 C03I 179.4(12)
C02D C03I C049 C047 -0.4(19)
C03Y C03P C04A C04M -178.5(10)
C62A C61A C60A C59A 1(5)
C60A C61A C62A C63A 1(7)
C03Y N21 C65B C66B 54(2)
C035 N21 C65B C66B -175.1(14)
C55B N21 C65B C66B -52(2)
C61A C62A C63A C64A 4(6)
C62A C63A C64A C59A -10(5)
N21 C65B C66B C67B -145.3(17)
C63A C64A C59A C60A 18(9)
C61A C60A C59A C64A -11(8)
C65B C66B C67B C68B 74.8(18)
C03Y N21 C55A C56A 48(2)
C035 N21 C55A C56A -83.3(19)
C65A N21 C55A C56A 167.7(17)
N21 C55A C56A C57A 172.9(16)
C58A C57A C56A C55A 179.4(18)
C59B C64B C63B C62B 0(4)
C64B C63B C62B C61B 1(4)
C63B C64B C59B C60B 3(3)
C63B C62B C61B C60B -4(5)
C64B C59B C60B C61B -5(3)
C62B C61B C60B C59B 6(4)
C65B N21 C55B C56B -47(3)
C03Y N21 C55B C56B -171(3)
C035 N21 C55B C56B 75(3)
C65A C66A C67A C68A 143(3)
C67A C66A C65A N21 -142(2)
C55A N21 C65A C66A -69.8(19)
C03Y N21 C65A C66A 60.3(18)
C035 N21 C65A C66A 178.1(15)
N21 C55B C56B C57B -146(2)
C58B C57B C56B C55B 174(3)
